data_4068982
loop_
_publ_author_name
'Iwasa, Naruhito'
'Katao, Shohei'
'Liu, Jingyu'
'Fujiki, Michiya'
'Furukawa, Yoshiro'
'Nomura, Kotohiro'

_publ_section_title
;
 Notable Effect of Fluoro Substituents in the Imino Group in Ring-Opening
 Polymerization of \e-Caprolactone by Al Complexes Containing Phenoxyimine
 Ligands
;
_journal_issue 7
_journal_name_full Organometallics
_journal_page_first 2179
_journal_paper_doi 10.1021/om8011882
_journal_volume 28
_journal_year 2009
_chemical_formula_moiety 'C49 H53 Al3 F5 N O5 '
_chemical_formula_sum 'C49 H53 Al3 F5 N O5'
_chemical_formula_weight 911.90
_space_group_IT_number 14
_symmetry_cell_setting monoclinic
_symmetry_Int_Tables_number 14
_symmetry_space_group_name_Hall '-P 2ybc'
_symmetry_space_group_name_H-M 'P 1 21/c 1'
_cell_angle_alpha 90.0000
_cell_angle_beta 100.8236(7)
_cell_angle_gamma 90.0000
_cell_formula_units_Z 4
_cell_length_a 16.4445(4)
_cell_length_b 13.2799(5)
_cell_length_c 22.1077(6)
_cell_measurement_reflns_used 30171
_cell_measurement_temperature 243.1
_cell_measurement_theta_max 27.4
_cell_measurement_theta_min 3.1
_cell_volume 4742.0(2)
_computing_cell_refinement PROCESS-AUTO
_computing_data_collection PROCESS-AUTO
_computing_data_reduction CrystalStructure
_computing_publication_material 'CrystalStructure 3.8'
_computing_structure_refinement CRYSTALS
_computing_structure_solution SIR92
_diffrn_detector_area_resol_mean 10.00
_diffrn_measured_fraction_theta_full 0.988
_diffrn_measured_fraction_theta_max 0.988
_diffrn_measurement_device_type 'Rigaku RAXIS-RAPID'
_diffrn_measurement_method \w
_diffrn_radiation_type 'Mo K\a'
_diffrn_radiation_wavelength 0.71075
_diffrn_reflns_av_R_equivalents 0.035
_diffrn_reflns_limit_h_max 20
_diffrn_reflns_limit_h_min -21
_diffrn_reflns_limit_k_max 17
_diffrn_reflns_limit_k_min -17
_diffrn_reflns_limit_l_max 28
_diffrn_reflns_limit_l_min -28
_diffrn_reflns_number 45598
_diffrn_reflns_theta_full 27.44
_diffrn_reflns_theta_max 27.44
_exptl_absorpt_coefficient_mu 0.145
_exptl_absorpt_correction_T_max 0.955
_exptl_absorpt_correction_T_min 0.699
_exptl_absorpt_correction_type multi-scan
_exptl_absorpt_process_details
;
    Higashi, T. (1995). Program for Absorption Correction.
    Rigaku Corporation, Tokyo, Japan.
;
_exptl_crystal_colour colorless
_exptl_crystal_density_diffrn 1.277
_exptl_crystal_density_method 'not measured'
_exptl_crystal_description block
_exptl_crystal_F_000 1912.00
_exptl_crystal_size_max 0.38
_exptl_crystal_size_mid 0.36
_exptl_crystal_size_min 0.32
_refine_diff_density_max 0.22
_refine_diff_density_min -0.23
_refine_ls_extinction_method none
_refine_ls_goodness_of_fit_ref 1.011
_refine_ls_hydrogen_treatment refall
_refine_ls_number_parameters 621
_refine_ls_number_reflns 6986
_refine_ls_R_factor_gt 0.0387
_refine_ls_shift/su_max 0.0000
_refine_ls_structure_factor_coef Fsqd
_refine_ls_weighting_details 'w = 1/[0.0013Fo^2^ + 1.0000\s(Fo^2^)]/(4Fo^2^)'
_refine_ls_weighting_scheme calc
_refine_ls_wR_factor_ref 0.1036
_reflns_number_gt 6938
_reflns_number_total 10709
_reflns_threshold_expression F^2^>2.0\s(F^2^)
_cod_data_source_file om8011882_si_002.cif
_cod_data_source_block '_liu07-7-7-1'
_cod_original_cell_volume 4742.0(3)
_cod_original_formula_sum 'C49 H53 Al3 F5 N O5 '
_cod_database_code 4068982

loop_
_symmetry_equiv_pos_site_id
_symmetry_equiv_pos_as_xyz
1 +X,+Y,+Z
2 -X,1/2+Y,1/2-Z
3 -X,-Y,-Z
4 +X,1/2-Y,1/2+Z

loop_
_atom_site_label
_atom_site_type_symbol
_atom_site_fract_x
_atom_site_fract_y
_atom_site_fract_z
_atom_site_U_iso_or_equiv
_atom_site_adp_type
_atom_site_occupancy
_atom_site_symmetry_multiplicity
_atom_site_calc_flag
_atom_site_refinement_flags
Al(1) Al 0.24816(3) 0.50252(4) 0.12316(2) 0.02962(13) Uani 1.00 1 d .
Al(2) Al 0.33755(3) 0.31410(5) 0.11959(3) 0.03793(15) Uani 1.00 1 d .
Al(3) Al 0.19156(3) 0.55177(5) 0.23702(2) 0.03725(15) Uani 1.00 1 d .
F(1) F 0.03964(7) 0.39825(10) 0.04603(5) 0.0539(3) Uani 1.00 1 d .
F(2) F -0.01045(8) 0.22570(11) -0.01280(6) 0.0672(4) Uani 1.00 1 d .
F(3) F 0.08340(9) 0.13678(12) -0.08614(7) 0.0827(5) Uani 1.00 1 d .
F(4) F 0.22167(8) 0.23240(13) -0.10855(7) 0.0827(5) Uani 1.00 1 d .
F(5) F 0.26835(7) 0.40811(11) -0.05395(6) 0.0601(4) Uani 1.00 1 d .
O(1) O 0.27697(8) 0.63240(10) 0.10959(5) 0.0371(3) Uani 1.00 1 d .
O(2) O 0.34872(7) 0.44817(10) 0.10567(5) 0.0356(3) Uani 1.00 1 d .
O(3) O 0.23401(7) 0.35701(9) 0.12846(5) 0.0326(3) Uani 1.00 1 d .
O(4) O 0.14986(7) 0.53517(10) 0.15356(5) 0.0327(3) Uani 1.00 1 d .
O(5) O 0.28621(7) 0.51375(10) 0.21047(5) 0.0342(3) Uani 1.00 1 d .
N(1) N 0.18719(8) 0.49684(12) 0.03194(6) 0.0321(3) Uani 1.00 1 d .
C(1) C 0.26137(10) 0.69937(14) 0.06529(8) 0.0340(4) Uani 1.00 1 d .
C(2) C 0.20896(11) 0.67408(15) 0.00846(8) 0.0353(4) Uani 1.00 1 d .
C(3) C 0.19035(13) 0.74599(18) -0.03913(9) 0.0483(6) Uani 1.00 1 d .
C(4) C 0.22294(14) 0.83964(18) -0.03212(10) 0.0550(6) Uani 1.00 1 d .
C(5) C 0.27684(13) 0.86351(17) 0.02297(10) 0.0498(6) Uani 1.00 1 d .
C(6) C 0.29802(12) 0.79755(16) 0.07198(9) 0.0407(5) Uani 1.00 1 d .
C(7) C 0.36096(14) 0.82741(17) 0.12959(10) 0.0529(6) Uani 1.00 1 d .
C(8) C 0.43594(14) 0.7582(2) 0.13659(12) 0.0702(7) Uani 1.00 1 d .
C(9) C 0.32089(19) 0.8200(2) 0.18664(11) 0.0778(9) Uani 1.00 1 d .
C(10) C 0.39218(16) 0.93649(19) 0.12662(13) 0.0715(8) Uani 1.00 1 d .
C(11) C 0.17889(11) 0.57494(15) -0.00459(8) 0.0360(5) Uani 1.00 1 d .
C(12) C 0.15856(11) 0.40515(15) 0.00103(8) 0.0351(4) Uani 1.00 1 d .
C(13) C 0.08733(11) 0.35660(16) 0.00964(8) 0.0395(5) Uani 1.00 1 d .
C(14) C 0.06181(12) 0.26705(17) -0.01962(9) 0.0475(5) Uani 1.00 1 d .
C(15) C 0.10818(14) 0.22386(18) -0.05787(10) 0.0556(6) Uani 1.00 1 d .
C(16) C 0.17756(13) 0.27157(19) -0.06923(10) 0.0547(6) Uani 1.00 1 d .
C(17) C 0.20127(11) 0.36172(17) -0.04072(9) 0.0447(5) Uani 1.00 1 d .
C(18) C 0.40343(11) 0.49092(18) 0.06808(9) 0.0436(5) Uani 1.00 1 d .
C(19) C 0.49182(12) 0.45849(18) 0.08941(10) 0.0486(6) Uani 1.00 1 d .
C(20) C 0.52778(14) 0.3887(2) 0.05587(13) 0.0646(8) Uani 1.00 1 d .
C(21) C 0.60973(17) 0.3593(2) 0.07551(18) 0.0857(10) Uani 1.00 1 d .
C(22) C 0.65542(17) 0.4000(2) 0.12763(19) 0.0955(12) Uani 1.00 1 d .
C(23) C 0.62142(15) 0.4698(2) 0.16159(15) 0.0870(10) Uani 1.00 1 d .
C(24) C 0.53921(14) 0.4995(2) 0.14240(11) 0.0652(7) Uani 1.00 1 d .
C(25) C 0.18543(12) 0.30628(15) 0.16717(9) 0.0395(5) Uani 1.00 1 d .
C(26) C 0.14592(12) 0.20975(16) 0.14041(9) 0.0445(5) Uani 1.00 1 d .
C(27) C 0.06153(15) 0.1965(2) 0.13188(13) 0.0673(8) Uani 1.00 1 d .
C(28) C 0.02465(19) 0.1063(2) 0.11009(17) 0.0944(11) Uani 1.00 1 d .
C(29) C 0.0727(2) 0.0292(2) 0.09613(17) 0.1005(12) Uani 1.00 1 d .
C(30) C 0.1557(2) 0.0395(2) 0.10487(18) 0.1082(13) Uani 1.00 1 d .
C(31) C 0.19286(17) 0.1292(2) 0.12785(14) 0.0777(9) Uani 1.00 1 d .
C(32) C 0.34675(14) 0.22949(18) 0.04841(10) 0.0545(6) Uani 1.00 1 d .
C(33) C 0.40244(15) 0.2622(2) 0.19656(11) 0.0646(7) Uani 1.00 1 d .
C(34) C 0.08032(11) 0.59518(16) 0.12489(8) 0.0398(5) Uani 1.00 1 d .
C(35) C 0.00777(12) 0.58092(18) 0.15670(8) 0.0434(5) Uani 1.00 1 d .
C(36) C -0.02520(15) 0.6621(2) 0.18329(10) 0.0640(7) Uani 1.00 1 d .
C(37) C -0.0931(2) 0.6472(3) 0.21233(13) 0.0920(11) Uani 1.00 1 d .
C(38) C -0.12628(18) 0.5544(3) 0.21592(13) 0.0870(11) Uani 1.00 1 d .
C(39) C -0.09378(14) 0.4735(2) 0.19003(11) 0.0721(8) Uani 1.00 1 d .
C(40) C -0.02734(12) 0.4866(2) 0.16036(10) 0.0523(6) Uani 1.00 1 d .
C(41) C 0.36991(12) 0.53251(18) 0.24175(9) 0.0476(5) Uani 1.00 1 d .
C(42) C 0.37975(11) 0.51907(16) 0.31038(8) 0.0386(5) Uani 1.00 1 d .
C(43) C 0.36429(13) 0.42690(18) 0.33554(9) 0.0512(6) Uani 1.00 1 d .
C(44) C 0.37749(14) 0.4126(2) 0.39819(10) 0.0611(7) Uani 1.00 1 d .
C(45) C 0.40647(14) 0.4898(2) 0.43699(10) 0.0617(7) Uani 1.00 1 d .
C(46) C 0.42156(15) 0.5816(2) 0.41407(11) 0.0629(7) Uani 1.00 1 d .
C(47) C 0.40823(13) 0.59750(18) 0.35033(10) 0.0503(6) Uani 1.00 1 d .
C(48) C 0.18651(15) 0.69010(18) 0.26644(10) 0.0591(7) Uani 1.00 1 d .
C(49) C 0.14780(14) 0.4574(2) 0.29034(9) 0.0567(7) Uani 1.00 1 d .
H(1) H 0.1545 0.7284 -0.0765 0.057 Uiso 1.00 1 c R
H(2) H 0.2086 0.8902 -0.0663 0.066 Uiso 1.00 1 c R
H(3) H 0.3043 0.9347 0.0256 0.060 Uiso 1.00 1 c R
H(4) H 0.4190 0.6907 0.1411 0.079 Uiso 1.00 1 c R
H(5) H 0.4604 0.7634 0.1011 0.079 Uiso 1.00 1 c R
H(6) H 0.4752 0.7774 0.1719 0.079 Uiso 1.00 1 c R
H(7) H 0.3014 0.7534 0.1902 0.093 Uiso 1.00 1 c R
H(8) H 0.3606 0.8363 0.2223 0.093 Uiso 1.00 1 c R
H(9) H 0.2758 0.8658 0.1828 0.093 Uiso 1.00 1 c R
H(10) H 0.3469 0.9817 0.1240 0.083 Uiso 1.00 1 c R
H(11) H 0.4320 0.9507 0.1626 0.084 Uiso 1.00 1 c R
H(12) H 0.4169 0.9442 0.0913 0.084 Uiso 1.00 1 c R
H(13) H 0.1475 0.5624 -0.0471 0.043 Uiso 1.00 1 c R
H(14) H 0.3827 0.4730 0.0238 0.053 Uiso 1.00 1 c R
H(15) H 0.3957 0.5680 0.0718 0.053 Uiso 1.00 1 c R
H(16) H 0.4962 0.3608 0.0193 0.081 Uiso 1.00 1 c R
H(17) H 0.6313 0.3060 0.0489 0.107 Uiso 1.00 1 c R
H(18) H 0.7115 0.3801 0.1407 0.115 Uiso 1.00 1 c R
H(19) H 0.6529 0.5020 0.2037 0.103 Uiso 1.00 1 c R
H(20) H 0.5122 0.5637 0.1662 0.078 Uiso 1.00 1 c R
H(21) H 0.2215 0.2934 0.2094 0.049 Uiso 1.00 1 c R
H(22) H 0.1405 0.3554 0.1744 0.049 Uiso 1.00 1 c R
H(23) H 0.0257 0.2537 0.1465 0.080 Uiso 1.00 1 c R
H(24) H -0.0385 0.0963 0.1066 0.109 Uiso 1.00 1 c R
H(25) H 0.0476 -0.0321 0.0802 0.121 Uiso 1.00 1 c R
H(26) H 0.1888 -0.0146 0.0952 0.138 Uiso 1.00 1 c R
H(27) H 0.2515 0.1349 0.1351 0.098 Uiso 1.00 1 c R
H(28) H 0.3564 0.2709 0.0154 0.067 Uiso 1.00 1 c R
H(29) H 0.2968 0.1928 0.0360 0.067 Uiso 1.00 1 c R
H(30) H 0.3915 0.1838 0.0594 0.067 Uiso 1.00 1 c R
H(31) H 0.4562 0.2911 0.2033 0.077 Uiso 1.00 1 c R
H(32) H 0.4068 0.1911 0.1940 0.077 Uiso 1.00 1 c R
H(33) H 0.3759 0.2792 0.2298 0.077 Uiso 1.00 1 c R
H(34) H 0.0666 0.5740 0.0798 0.048 Uiso 1.00 1 c R
H(35) H 0.0946 0.6690 0.1258 0.048 Uiso 1.00 1 c R
H(36) H -0.0019 0.7273 0.1820 0.077 Uiso 1.00 1 c R
H(37) H -0.1166 0.7031 0.2296 0.114 Uiso 1.00 1 c R
H(38) H -0.1787 0.5470 0.2403 0.107 Uiso 1.00 1 c R
H(39) H -0.1168 0.4083 0.1924 0.087 Uiso 1.00 1 c R
H(40) H -0.0056 0.4303 0.1422 0.063 Uiso 1.00 1 c R
H(41) H 0.4071 0.4780 0.2226 0.056 Uiso 1.00 1 c R
H(42) H 0.3881 0.6040 0.2336 0.056 Uiso 1.00 1 c R
H(43) H 0.3376 0.3670 0.3067 0.060 Uiso 1.00 1 c R
H(44) H 0.3665 0.3489 0.4145 0.073 Uiso 1.00 1 c R
H(45) H 0.4128 0.4819 0.4839 0.074 Uiso 1.00 1 c R
H(46) H 0.4441 0.6406 0.4424 0.074 Uiso 1.00 1 c R
H(47) H 0.4220 0.6646 0.3317 0.059 Uiso 1.00 1 c R
H(48) H 0.2382 0.7077 0.2912 0.072 Uiso 1.00 1 c R
H(49) H 0.1441 0.6953 0.2902 0.071 Uiso 1.00 1 c R
H(50) H 0.1747 0.7345 0.2322 0.072 Uiso 1.00 1 c R
H(51) H 0.1673 0.3915 0.2842 0.070 Uiso 1.00 1 c R
H(52) H 0.0890 0.4581 0.2807 0.070 Uiso 1.00 1 c R
H(53) H 0.1658 0.4765 0.3321 0.070 Uiso 1.00 1 c R

loop_
_atom_site_aniso_label
_atom_site_aniso_U_11
_atom_site_aniso_U_22
_atom_site_aniso_U_33
_atom_site_aniso_U_12
_atom_site_aniso_U_13
_atom_site_aniso_U_23
Al(1) 0.0303(2) 0.0311(3) 0.0267(2) -0.0012(2) 0.0034(2) 0.0006(2)
Al(2) 0.0362(2) 0.0377(3) 0.0400(3) 0.0053(2) 0.0074(2) -0.0000(2)
Al(3) 0.0431(3) 0.0396(3) 0.0290(2) 0.0026(2) 0.0065(2) -0.0018(2)
F(1) 0.0522(6) 0.0607(8) 0.0536(6) -0.0117(5) 0.0222(5) -0.0154(6)
F(2) 0.0640(7) 0.0673(10) 0.0709(8) -0.0302(7) 0.0145(6) -0.0147(7)
F(3) 0.0870(10) 0.0654(10) 0.0945(10) -0.0184(8) 0.0142(8) -0.0461(8)
F(4) 0.0651(8) 0.0993(13) 0.0867(9) 0.0002(8) 0.0220(7) -0.0556(9)
F(5) 0.0445(6) 0.0807(10) 0.0586(7) -0.0112(6) 0.0189(5) -0.0222(6)
O(1) 0.0437(7) 0.0320(7) 0.0331(6) -0.0059(5) 0.0010(5) 0.0045(5)
O(2) 0.0299(6) 0.0393(8) 0.0384(6) -0.0018(5) 0.0083(5) 0.0018(5)
O(3) 0.0330(6) 0.0309(7) 0.0347(6) -0.0006(5) 0.0083(5) 0.0004(5)
O(4) 0.0334(6) 0.0350(7) 0.0292(5) 0.0052(5) 0.0047(5) 0.0002(5)
O(5) 0.0334(6) 0.0395(8) 0.0277(5) -0.0009(5) 0.0008(5) 0.0003(5)
N(1) 0.0311(7) 0.0359(9) 0.0286(7) -0.0011(6) 0.0043(6) -0.0021(6)
C(1) 0.0331(9) 0.0352(11) 0.0357(9) 0.0008(7) 0.0112(7) 0.0041(7)
C(2) 0.0345(9) 0.0379(11) 0.0337(9) 0.0023(8) 0.0069(7) 0.0049(8)
C(3) 0.0478(11) 0.0538(14) 0.0413(10) 0.0021(10) 0.0028(9) 0.0114(10)
C(4) 0.0608(13) 0.0489(15) 0.0544(12) 0.0043(11) 0.0082(10) 0.0211(10)
C(5) 0.0531(12) 0.0396(13) 0.0587(12) -0.0013(10) 0.0155(10) 0.0119(10)
C(6) 0.0399(9) 0.0380(12) 0.0458(10) -0.0016(8) 0.0121(8) 0.0033(8)
C(7) 0.0616(13) 0.0397(13) 0.0552(12) -0.0172(10) 0.0055(10) 0.0008(10)
C(8) 0.0582(13) 0.0580(16) 0.0822(17) -0.0157(12) -0.0182(12) 0.0064(13)
C(9) 0.120(2) 0.0593(18) 0.0533(13) -0.0361(16) 0.0149(14) -0.0122(12)
C(10) 0.0770(17) 0.0477(16) 0.0846(18) -0.0263(13) 0.0019(14) 0.0047(13)
C(11) 0.0317(9) 0.0467(12) 0.0288(8) 0.0027(8) 0.0034(7) 0.0019(8)
C(12) 0.0353(9) 0.0387(11) 0.0290(8) -0.0009(8) -0.0003(7) -0.0048(7)
C(13) 0.0417(10) 0.0436(12) 0.0330(9) -0.0004(9) 0.0066(8) -0.0048(8)
C(14) 0.0459(11) 0.0480(14) 0.0462(10) -0.0092(10) 0.0027(9) -0.0051(9)
C(15) 0.0576(13) 0.0478(14) 0.0565(12) -0.0066(11) -0.0018(10) -0.0226(11)
C(16) 0.0453(11) 0.0647(16) 0.0527(12) 0.0045(11) 0.0053(9) -0.0268(11)
C(17) 0.0357(9) 0.0565(14) 0.0406(10) -0.0043(9) 0.0042(8) -0.0110(9)
C(18) 0.0337(9) 0.0576(14) 0.0410(10) -0.0011(9) 0.0113(8) 0.0089(9)
C(19) 0.0359(10) 0.0579(14) 0.0552(12) 0.0000(9) 0.0165(9) 0.0175(10)
C(20) 0.0518(13) 0.0604(17) 0.0905(18) 0.0029(11) 0.0358(13) 0.0113(14)
C(21) 0.0543(15) 0.068(2) 0.147(2) 0.0117(14) 0.0481(18) 0.030(2)
C(22) 0.0402(14) 0.108(2) 0.141(3) 0.0173(16) 0.0228(19) 0.066(2)
C(23) 0.0407(13) 0.132(3) 0.0835(19) -0.0021(16) -0.0010(13) 0.0363(19)
C(24) 0.0445(12) 0.088(2) 0.0621(14) -0.0009(12) 0.0076(11) 0.0158(13)
C(25) 0.0454(10) 0.0347(11) 0.0413(10) -0.0024(8) 0.0153(8) 0.0024(8)
C(26) 0.0496(11) 0.0381(12) 0.0481(11) -0.0054(9) 0.0146(9) 0.0021(9)
C(27) 0.0535(13) 0.0497(15) 0.0956(19) -0.0054(11) 0.0053(13) 0.0099(13)
C(28) 0.0672(17) 0.070(2) 0.134(2) -0.0259(16) -0.0102(18) 0.016(2)
C(29) 0.116(2) 0.060(2) 0.126(2) -0.042(2) 0.022(2) -0.0204(19)
C(30) 0.122(2) 0.0473(18) 0.174(3) -0.0262(19) 0.076(2) -0.037(2)
C(31) 0.0706(16) 0.0476(16) 0.127(2) -0.0148(13) 0.0490(16) -0.0205(15)
C(32) 0.0564(12) 0.0524(15) 0.0572(12) 0.0067(11) 0.0169(10) -0.0074(11)
C(33) 0.0636(14) 0.0642(17) 0.0625(13) 0.0212(13) 0.0031(11) 0.0055(12)
C(34) 0.0414(10) 0.0409(12) 0.0372(9) 0.0123(8) 0.0073(8) 0.0031(8)
C(35) 0.0391(10) 0.0591(14) 0.0309(9) 0.0151(9) 0.0036(8) -0.0019(9)
C(36) 0.0689(15) 0.0729(19) 0.0526(12) 0.0258(13) 0.0175(11) -0.0046(12)
C(37) 0.092(2) 0.121(3) 0.0728(18) 0.047(2) 0.0384(16) -0.0114(19)
C(38) 0.0632(16) 0.140(3) 0.0654(17) 0.0176(19) 0.0317(14) 0.0009(19)
C(39) 0.0515(13) 0.109(2) 0.0575(14) -0.0102(14) 0.0154(11) -0.0009(15)
C(40) 0.0423(11) 0.0681(17) 0.0475(11) 0.0023(10) 0.0108(9) -0.0049(11)
C(41) 0.0403(10) 0.0640(15) 0.0352(9) -0.0121(10) -0.0013(8) 0.0063(9)
C(42) 0.0328(9) 0.0484(13) 0.0325(9) -0.0003(8) 0.0003(7) 0.0006(8)
C(43) 0.0540(12) 0.0536(14) 0.0424(11) -0.0089(10) -0.0001(9) 0.0027(10)
C(44) 0.0561(13) 0.0782(18) 0.0472(12) -0.0058(12) 0.0053(10) 0.0201(12)
C(45) 0.0541(13) 0.097(2) 0.0332(10) 0.0091(13) 0.0069(9) 0.0020(12)
C(46) 0.0611(14) 0.0761(19) 0.0478(12) 0.0058(13) 0.0008(11) -0.0252(12)
C(47) 0.0483(11) 0.0470(14) 0.0522(12) 0.0005(9) 0.0006(9) -0.0037(10)
C(48) 0.0702(14) 0.0541(15) 0.0534(13) 0.0050(12) 0.0122(11) -0.0143(11)
C(49) 0.0663(14) 0.0662(17) 0.0405(10) 0.0036(12) 0.0170(10) 0.0048(10)

loop_
_atom_type_symbol
_atom_type_description
_atom_type_scat_dispersion_real
_atom_type_scat_dispersion_imag
_atom_type_scat_source
C C 0.003 0.002
;
International Tables for Crystallography
(1992, Vol. C, Tables 4.2.6.8 and 6.1.1.4)
;
H H 0.000 0.000
;
International Tables for Crystallography
(1992, Vol. C, Table 6.1.1.4)
;
N N 0.006 0.003
;
International Tables for Crystallography
(1992, Vol. C, Tables 4.2.6.8 and 6.1.1.4)
;
O O 0.011 0.006
;
International Tables for Crystallography
(1992, Vol. C, Tables 4.2.6.8 and 6.1.1.4)
;
Al Al 0.064 0.051
;
International Tables for Crystallography
(1992, Vol. C, Tables 4.2.6.8 and 6.1.1.4)
;
F F 0.017 0.010
;
International Tables for Crystallography
(1992, Vol. C, Tables 4.2.6.8 and 6.1.1.4)
;

loop_
_geom_angle_atom_site_label_1
_geom_angle_atom_site_label_2
_geom_angle_atom_site_label_3
_geom_angle
_geom_angle_publ_flag
O(1) Al(1) O(2) 93.58(6) yes
O(1) Al(1) O(3) 168.81(6) yes
O(1) Al(1) O(4) 96.08(6) yes
O(1) Al(1) O(5) 92.64(5) yes
O(1) Al(1) N(1) 88.15(5) yes
O(2) Al(1) O(3) 75.85(5) yes
O(2) Al(1) O(4) 167.92(5) yes
O(2) Al(1) O(5) 95.84(5) yes
O(2) Al(1) N(1) 93.91(5) yes
O(3) Al(1) O(4) 94.88(5) yes
O(3) Al(1) O(5) 92.10(5) yes
O(3) Al(1) N(1) 88.92(5) yes
O(4) Al(1) O(5) 76.50(5) yes
O(4) Al(1) N(1) 93.65(5) yes
O(5) Al(1) N(1) 170.15(6) yes
O(2) Al(2) O(3) 80.80(5) yes
O(2) Al(2) C(32) 113.50(8) yes
O(2) Al(2) C(33) 115.81(8) yes
O(3) Al(2) C(32) 118.35(7) yes
O(3) Al(2) C(33) 112.38(9) yes
C(32) Al(2) C(33) 112.59(10) yes
O(4) Al(3) O(5) 80.01(5) yes
O(4) Al(3) C(48) 114.28(7) yes
O(4) Al(3) C(49) 114.54(7) yes
O(5) Al(3) C(48) 117.16(8) yes
O(5) Al(3) C(49) 116.64(8) yes
C(48) Al(3) C(49) 111.07(10) yes
Al(1) O(1) C(1) 137.86(10) yes
Al(1) O(2) Al(2) 102.51(6) yes
Al(1) O(2) C(18) 128.48(11) yes
Al(2) O(2) C(18) 124.92(12) yes
Al(1) O(3) Al(2) 100.19(6) yes
Al(1) O(3) C(25) 125.68(11) yes
Al(2) O(3) C(25) 123.03(10) yes
Al(1) O(4) Al(3) 101.37(5) yes
Al(1) O(4) C(34) 128.64(10) yes
Al(3) O(4) C(34) 119.10(10) yes
Al(1) O(5) Al(3) 101.96(5) yes
Al(1) O(5) C(41) 126.68(11) yes
Al(3) O(5) C(41) 126.17(11) yes
Al(1) N(1) C(11) 123.14(12) yes
Al(1) N(1) C(12) 123.33(11) yes
C(11) N(1) C(12) 113.17(13) yes
O(1) C(1) C(2) 119.99(16) yes
O(1) C(1) C(6) 121.36(14) yes
C(2) C(1) C(6) 118.62(16) yes
C(1) C(2) C(3) 120.58(17) yes
C(1) C(2) C(11) 121.95(16) yes
C(3) C(2) C(11) 117.29(15) yes
C(2) C(3) C(4) 120.75(17) yes
C(3) C(4) C(5) 118.7(2) yes
C(4) C(5) C(6) 124.2(2) yes
C(1) C(6) C(5) 117.10(16) yes
C(1) C(6) C(7) 121.73(17) yes
C(5) C(6) C(7) 121.12(18) yes
C(6) C(7) C(8) 109.61(18) yes
C(6) C(7) C(9) 109.84(19) yes
C(6) C(7) C(10) 112.66(18) yes
C(8) C(7) C(9) 110.07(19) yes
C(8) C(7) C(10) 107.54(19) yes
C(9) C(7) C(10) 107.1(2) yes
N(1) C(11) C(2) 128.33(15) yes
N(1) C(12) C(13) 122.86(17) yes
N(1) C(12) C(17) 120.62(16) yes
C(13) C(12) C(17) 116.51(17) yes
F(1) C(13) C(12) 119.72(17) yes
F(1) C(13) C(14) 118.35(17) yes
C(12) C(13) C(14) 121.90(18) yes
F(2) C(14) C(13) 119.80(18) yes
F(2) C(14) C(15) 120.41(19) yes
C(13) C(14) C(15) 119.70(19) yes
F(3) C(15) C(14) 119.6(2) yes
F(3) C(15) C(16) 120.3(2) yes
C(14) C(15) C(16) 120.0(2) yes
F(4) C(16) C(15) 120.8(2) yes
F(4) C(16) C(17) 119.7(2) yes
C(15) C(16) C(17) 119.6(2) yes
F(5) C(17) C(12) 119.59(18) yes
F(5) C(17) C(16) 118.26(19) yes
C(12) C(17) C(16) 122.14(19) yes
O(2) C(18) C(19) 112.03(16) yes
C(18) C(19) C(20) 120.51(18) yes
C(18) C(19) C(24) 120.5(2) yes
C(20) C(19) C(24) 118.97(19) yes
C(19) C(20) C(21) 120.4(2) yes
C(20) C(21) C(22) 120.0(3) yes
C(21) C(22) C(23) 120.8(2) yes
C(22) C(23) C(24) 119.6(2) yes
C(19) C(24) C(23) 120.2(2) yes
O(3) C(25) C(26) 114.22(16) yes
C(25) C(26) C(27) 120.8(2) yes
C(25) C(26) C(31) 121.54(19) yes
C(27) C(26) C(31) 117.5(2) yes
C(26) C(27) C(28) 121.4(2) yes
C(27) C(28) C(29) 119.5(2) yes
C(28) C(29) C(30) 120.4(3) yes
C(29) C(30) C(31) 120.2(3) yes
C(26) C(31) C(30) 121.0(2) yes
O(4) C(34) C(35) 110.99(15) yes
C(34) C(35) C(36) 120.5(2) yes
C(34) C(35) C(40) 121.02(19) yes
C(36) C(35) C(40) 118.5(2) yes
C(35) C(36) C(37) 119.5(2) yes
C(36) C(37) C(38) 121.2(3) yes
C(37) C(38) C(39) 119.7(3) yes
C(38) C(39) C(40) 120.1(3) yes
C(35) C(40) C(39) 121.0(2) yes
O(5) C(41) C(42) 112.03(16) yes
C(41) C(42) C(43) 121.02(18) yes
C(41) C(42) C(47) 120.76(19) yes
C(43) C(42) C(47) 118.16(17) yes
C(42) C(43) C(44) 121.3(2) yes
C(43) C(44) C(45) 120.0(2) yes
C(44) C(45) C(46) 120.4(2) yes
C(45) C(46) C(47) 120.3(2) yes
C(42) C(47) C(46) 119.8(2) yes
C(2) C(3) H(1) 119.7 no
C(4) C(3) H(1) 119.6 no
C(3) C(4) H(2) 119.8 no
C(5) C(4) H(2) 121.5 no
C(4) C(5) H(3) 116.7 no
C(6) C(5) H(3) 119.1 no
C(7) C(8) H(4) 109.5 no
C(7) C(8) H(5) 109.5 no
C(7) C(8) H(6) 109.5 no
H(4) C(8) H(5) 109.5 no
H(4) C(8) H(6) 109.5 no
H(5) C(8) H(6) 109.5 no
C(7) C(9) H(7) 109.4 no
C(7) C(9) H(8) 109.5 no
C(7) C(9) H(9) 109.5 no
H(7) C(9) H(8) 109.5 no
H(7) C(9) H(9) 109.5 no
H(8) C(9) H(9) 109.5 no
C(7) C(10) H(10) 109.5 no
C(7) C(10) H(11) 109.5 no
C(7) C(10) H(12) 109.4 no
H(10) C(10) H(11) 109.5 no
H(10) C(10) H(12) 109.5 no
H(11) C(10) H(12) 109.5 no
N(1) C(11) H(13) 115.2 no
C(2) C(11) H(13) 116.5 no
O(2) C(18) H(14) 109.4 no
O(2) C(18) H(15) 104.0 no
C(19) C(18) H(14) 111.7 no
C(19) C(18) H(15) 112.5 no
H(14) C(18) H(15) 106.7 no
C(19) C(20) H(16) 119.8 no
C(21) C(20) H(16) 119.8 no
C(20) C(21) H(17) 115.8 no
C(22) C(21) H(17) 124.3 no
C(21) C(22) H(18) 119.7 no
C(23) C(22) H(18) 119.5 no
C(22) C(23) H(19) 124.5 no
C(24) C(23) H(19) 115.8 no
C(19) C(24) H(20) 118.6 no
C(23) C(24) H(20) 120.8 no
O(3) C(25) H(21) 109.2 no
O(3) C(25) H(22) 107.0 no
C(26) C(25) H(21) 110.5 no
C(26) C(25) H(22) 109.6 no
H(21) C(25) H(22) 106.0 no
C(26) C(27) H(23) 118.4 no
C(28) C(27) H(23) 119.8 no
C(27) C(28) H(24) 120.2 no
C(29) C(28) H(24) 120.2 no
C(28) C(29) H(25) 119.8 no
C(30) C(29) H(25) 119.9 no
C(29) C(30) H(26) 119.9 no
C(31) C(30) H(26) 119.9 no
C(26) C(31) H(27) 119.5 no
C(30) C(31) H(27) 119.5 no
Al(2) C(32) H(28) 109.5 no
Al(2) C(32) H(29) 109.5 no
Al(2) C(32) H(30) 109.5 no
H(28) C(32) H(29) 109.5 no
H(28) C(32) H(30) 109.5 no
H(29) C(32) H(30) 109.5 no
Al(2) C(33) H(31) 109.4 no
Al(2) C(33) H(32) 109.5 no
Al(2) C(33) H(33) 109.5 no
H(31) C(33) H(32) 109.5 no
H(31) C(33) H(33) 109.5 no
H(32) C(33) H(33) 109.5 no
O(4) C(34) H(34) 106.8 no
O(4) C(34) H(35) 111.5 no
C(35) C(34) H(34) 111.9 no
C(35) C(34) H(35) 108.4 no
H(34) C(34) H(35) 107.2 no
C(35) C(36) H(36) 120.2 no
C(37) C(36) H(36) 120.2 no
C(36) C(37) H(37) 119.5 no
C(38) C(37) H(37) 119.3 no
C(37) C(38) H(38) 117.9 no
C(39) C(38) H(38) 122.4 no
C(38) C(39) H(39) 120.0 no
C(40) C(39) H(39) 119.9 no
C(35) C(40) H(40) 119.5 no
C(39) C(40) H(40) 119.5 no
O(5) C(41) H(41) 104.8 no
O(5) C(41) H(42) 111.1 no
C(42) C(41) H(41) 110.7 no
C(42) C(41) H(42) 107.9 no
H(41) C(41) H(42) 110.3 no
C(42) C(43) H(43) 120.5 no
C(44) C(43) H(43) 118.1 no
C(43) C(44) H(44) 120.0 no
C(45) C(44) H(44) 120.0 no
C(44) C(45) H(45) 121.0 no
C(46) C(45) H(45) 118.4 no
C(45) C(46) H(46) 121.7 no
C(47) C(46) H(46) 118.0 no
C(42) C(47) H(47) 118.0 no
C(46) C(47) H(47) 122.1 no
Al(3) C(48) H(48) 109.5 no
Al(3) C(48) H(49) 109.5 no
Al(3) C(48) H(50) 109.5 no
H(48) C(48) H(49) 109.5 no
H(48) C(48) H(50) 109.5 no
H(49) C(48) H(50) 109.5 no
Al(3) C(49) H(51) 109.5 no
Al(3) C(49) H(52) 109.5 no
Al(3) C(49) H(53) 109.5 no
H(51) C(49) H(52) 109.5 no
H(51) C(49) H(53) 109.5 no
H(52) C(49) H(53) 109.5 no

loop_
_geom_bond_atom_site_label_1
_geom_bond_atom_site_label_2
_geom_bond_distance
_geom_bond_publ_flag
Al(1) O(1) 1.8283(14) yes
Al(1) O(2) 1.9092(13) yes
Al(1) O(3) 1.9525(13) yes
Al(1) O(4) 1.9133(13) yes
Al(1) O(5) 1.9199(11) yes
Al(1) N(1) 2.0781(13) yes
Al(2) O(2) 1.8220(14) yes
Al(2) O(3) 1.8406(13) yes
Al(2) C(32) 1.962(2) yes
Al(2) C(33) 1.956(2) yes
Al(3) O(4) 1.8569(11) yes
Al(3) O(5) 1.8344(13) yes
Al(3) C(48) 1.956(2) yes
Al(3) C(49) 1.949(2) yes
F(1) C(13) 1.344(2) yes
F(2) C(14) 1.343(2) yes
F(3) C(15) 1.341(2) yes
F(4) C(16) 1.338(2) yes
F(5) C(17) 1.343(2) yes
O(1) C(1) 1.312(2) yes
O(2) C(18) 1.450(2) yes
O(3) C(25) 1.443(2) yes
O(4) C(34) 1.440(2) yes
O(5) C(41) 1.441(2) yes
N(1) C(11) 1.306(2) yes
N(1) C(12) 1.432(2) yes
C(1) C(2) 1.424(2) yes
C(1) C(6) 1.432(2) yes
C(2) C(3) 1.411(2) yes
C(2) C(11) 1.417(2) yes
C(3) C(4) 1.352(3) yes
C(4) C(5) 1.401(2) yes
C(5) C(6) 1.386(2) yes
C(6) C(7) 1.535(2) yes
C(7) C(8) 1.522(3) yes
C(7) C(9) 1.532(3) yes
C(7) C(10) 1.542(3) yes
C(12) C(13) 1.381(2) yes
C(12) C(17) 1.386(2) yes
C(13) C(14) 1.381(2) yes
C(14) C(15) 1.367(3) yes
C(15) C(16) 1.369(3) yes
C(16) C(17) 1.375(3) yes
C(18) C(19) 1.504(2) yes
C(19) C(20) 1.387(3) yes
C(19) C(24) 1.390(3) yes
C(20) C(21) 1.392(3) yes
C(21) C(22) 1.364(4) yes
C(22) C(23) 1.375(5) yes
C(23) C(24) 1.396(3) yes
C(25) C(26) 1.507(2) yes
C(26) C(27) 1.376(3) yes
C(26) C(31) 1.377(3) yes
C(27) C(28) 1.388(4) yes
C(28) C(29) 1.363(5) yes
C(29) C(30) 1.349(5) yes
C(30) C(31) 1.391(4) yes
C(34) C(35) 1.506(2) yes
C(35) C(36) 1.386(3) yes
C(35) C(40) 1.388(3) yes
C(36) C(37) 1.403(4) yes
C(37) C(38) 1.356(5) yes
C(38) C(39) 1.372(5) yes
C(39) C(40) 1.387(3) yes
C(41) C(42) 1.506(2) yes
C(42) C(43) 1.388(3) yes
C(42) C(47) 1.389(2) yes
C(43) C(44) 1.374(2) yes
C(44) C(45) 1.364(3) yes
C(45) C(46) 1.361(4) yes
C(46) C(47) 1.401(3) yes
C(3) H(1) 0.950 no
C(4) H(2) 1.005 no
C(5) H(3) 1.045 no
C(8) H(4) 0.950 no
C(8) H(5) 0.950 no
C(8) H(6) 0.950 no
C(9) H(7) 0.950 no
C(9) H(8) 0.950 no
C(9) H(9) 0.950 no
C(10) H(10) 0.950 no
C(10) H(11) 0.950 no
C(10) H(12) 0.950 no
C(11) H(13) 0.998 no
C(18) H(14) 1.002 no
C(18) H(15) 1.037 no
C(20) H(16) 0.950 no
C(21) H(17) 1.025 no
C(22) H(18) 0.950 no
C(23) H(19) 1.067 no
C(24) H(20) 1.136 no
C(25) H(21) 1.023 no
C(25) H(22) 1.021 no
C(27) H(23) 1.048 no
C(28) H(24) 1.035 no
C(29) H(25) 0.950 no
C(30) H(26) 0.950 no
C(31) H(27) 0.950 no
C(32) H(28) 0.950 no
C(32) H(29) 0.950 no
C(32) H(30) 0.950 no
C(33) H(31) 0.950 no
C(33) H(32) 0.950 no
C(33) H(33) 0.950 no
C(34) H(34) 1.020 no
C(34) H(35) 1.008 no
C(36) H(36) 0.950 no
C(37) H(37) 0.950 no
C(38) H(38) 1.104 no
C(39) H(39) 0.950 no
C(40) H(40) 0.950 no
C(41) H(41) 1.083 no
C(41) H(42) 1.021 no
C(43) H(43) 1.062 no
C(44) H(44) 0.950 no
C(45) H(45) 1.029 no
C(46) H(46) 1.028 no
C(47) H(47) 1.025 no
C(48) H(48) 0.950 no
C(48) H(49) 0.950 no
C(48) H(50) 0.950 no
C(49) H(51) 0.950 no
C(49) H(52) 0.950 no
C(49) H(53) 0.950 no

loop_
_geom_contact_atom_site_label_1
_geom_contact_atom_site_label_2
_geom_contact_distance
_geom_contact_site_symmetry_2
Al(1) Al(2) 2.9106(8) .
Al(1) Al(3) 2.9172(6) .
Al(1) C(1) 2.9364(19) .
Al(1) C(2) 3.3797(19) .
Al(1) C(11) 2.9984(17) .
Al(1) C(12) 3.1047(17) .
Al(1) C(18) 3.032(2) .
Al(1) C(25) 3.030(2) .
Al(1) C(34) 3.0287(19) .
Al(1) C(41) 3.0115(18) .
Al(2) Al(1) 2.9106(8) .
Al(2) O(5) 3.5236(14) .
Al(2) C(18) 2.906(2) .
Al(2) C(19) 3.346(2) .
Al(2) C(25) 2.892(2) .
Al(2) C(26) 3.551(2) .
Al(2) C(31) 3.448(2) .
Al(3) Al(1) 2.9172(6) .
Al(3) O(1) 3.5414(13) .
Al(3) C(34) 2.8497(16) .
Al(3) C(35) 3.2283(18) .
Al(3) C(41) 2.926(2) .
Al(3) C(42) 3.2421(17) .
F(1) F(1) 3.4855(17) 3_565
F(1) F(2) 2.6867(18) .
F(1) O(3) 3.4132(15) .
F(1) O(4) 3.2595(15) .
F(1) N(1) 2.8253(18) .
F(1) C(11) 3.556(2) 3_565
F(1) C(12) 2.356(2) .
F(1) C(14) 2.340(2) .
F(1) C(15) 3.589(2) .
F(1) C(17) 3.591(2) .
F(1) C(25) 3.464(2) .
F(1) C(26) 3.508(2) .
F(1) C(27) 3.264(2) .
F(1) C(34) 3.145(2) .
F(1) C(35) 3.553(2) .
F(1) C(40) 3.166(2) .
F(2) F(1) 2.6867(18) .
F(2) F(3) 2.710(2) .
F(2) C(2) 3.543(2) 3_565
F(2) C(3) 3.389(2) 3_565
F(2) C(13) 2.357(2) .
F(2) C(15) 2.351(2) .
F(2) C(16) 3.596(2) .
F(2) C(27) 3.219(2) .
F(2) C(28) 3.105(3) .
F(2) C(34) 3.471(2) 3_565
F(3) F(2) 2.710(2) .
F(3) F(4) 2.730(2) .
F(3) C(13) 3.600(2) .
F(3) C(14) 2.340(2) .
F(3) C(16) 2.350(2) .
F(3) C(17) 3.600(2) .
F(3) C(29) 3.359(3) 3_555
F(3) C(36) 3.448(3) 3_565
F(3) C(49) 3.351(2) 4_554
F(4) F(3) 2.730(2) .
F(4) F(5) 2.673(2) .
F(4) C(14) 3.596(2) .
F(4) C(15) 2.353(2) .
F(4) C(17) 2.345(2) .
F(4) C(37) 3.235(3) 3_565
F(4) C(43) 3.549(2) 4_554
F(4) C(44) 3.186(2) 4_554
F(4) C(49) 3.436(2) 4_554
F(5) F(4) 2.673(2) .
F(5) O(2) 3.5680(16) .
F(5) N(1) 2.780(2) .
F(5) C(11) 2.978(2) .
F(5) C(12) 2.359(2) .
F(5) C(13) 3.588(2) .
F(5) C(15) 3.584(2) .
F(5) C(16) 2.333(2) .
F(5) C(18) 3.342(2) .
F(5) C(22) 3.389(4) 3_665
F(5) C(32) 3.364(2) .
O(1) Al(3) 3.5414(13) .
O(1) O(2) 2.7246(18) .
O(1) O(4) 2.7829(18) .
O(1) O(5) 2.7115(16) .
O(1) N(1) 2.7232(18) .
O(1) C(2) 2.3699(19) .
O(1) C(6) 2.394(2) .
O(1) C(7) 2.929(2) .
O(1) C(8) 3.065(2) .
O(1) C(9) 3.028(2) .
O(1) C(11) 2.8331(19) .
O(1) C(18) 3.068(2) .
O(1) C(34) 3.351(2) .
O(1) C(41) 3.310(2) .
O(2) F(5) 3.5680(16) .
O(2) O(1) 2.7246(18) .
O(2) O(3) 2.3737(17) .
O(2) O(5) 2.8421(17) .
O(2) N(1) 2.9162(16) .
O(2) C(12) 3.5693(19) .
O(2) C(19) 2.450(2) .
O(2) C(20) 3.424(2) .
O(2) C(24) 3.159(2) .
O(2) C(32) 3.166(2) .
O(2) C(33) 3.202(2) .
O(2) C(41) 3.167(2) .
O(3) F(1) 3.4132(15) .
O(3) O(2) 2.3737(17) .
O(3) O(4) 2.8476(17) .
O(3) O(5) 2.7879(16) .
O(3) N(1) 2.8244(18) .
O(3) C(12) 2.9278(19) .
O(3) C(13) 3.2154(19) .
O(3) C(26) 2.477(2) .
O(3) C(27) 3.560(2) .
O(3) C(31) 3.099(2) .
O(3) C(32) 3.266(2) .
O(3) C(33) 3.156(2) .
O(4) F(1) 3.2595(15) .
O(4) O(1) 2.7829(18) .
O(4) O(3) 2.8476(17) .
O(4) O(5) 2.3731(14) .
O(4) N(1) 2.9129(18) .
O(4) C(25) 3.099(2) .
O(4) C(35) 2.428(2) .
O(4) C(36) 3.503(2) .
O(4) C(40) 3.016(2) .
O(4) C(48) 3.203(2) .
O(4) C(49) 3.202(2) .
O(5) Al(2) 3.5236(14) .
O(5) O(1) 2.7115(16) .
O(5) O(2) 2.8421(17) .
O(5) O(3) 2.7879(16) .
O(5) O(4) 2.3731(14) .
O(5) C(25) 3.265(2) .
O(5) C(42) 2.4441(19) .
O(5) C(43) 3.048(2) .
O(5) C(47) 3.535(2) .
O(5) C(48) 3.235(2) .
O(5) C(49) 3.220(2) .
N(1) F(1) 2.8253(18) .
N(1) F(5) 2.780(2) .
N(1) O(1) 2.7232(18) .
N(1) O(2) 2.9162(16) .
N(1) O(3) 2.8244(18) .
N(1) O(4) 2.9129(18) .
N(1) C(1) 2.988(2) .
N(1) C(2) 2.451(2) .
N(1) C(13) 2.471(2) .
N(1) C(17) 2.448(2) .
N(1) C(18) 3.496(2) .
N(1) C(34) 3.221(2) .
C(1) Al(1) 2.9364(19) .
C(1) N(1) 2.988(2) .
C(1) C(3) 2.462(2) .
C(1) C(4) 2.828(2) .
C(1) C(5) 2.404(2) .
C(1) C(7) 2.592(2) .
C(1) C(8) 3.104(2) .
C(1) C(9) 3.120(3) .
C(1) C(11) 2.484(2) .
C(2) Al(1) 3.3797(19) .
C(2) F(2) 3.543(2) 3_565
C(2) O(1) 2.3699(19) .
C(2) N(1) 2.451(2) .
C(2) C(4) 2.402(3) .
C(2) C(5) 2.746(2) .
C(2) C(6) 2.456(2) .
C(3) F(2) 3.389(2) 3_565
C(3) C(1) 2.462(2) .
C(3) C(5) 2.369(2) .
C(3) C(6) 2.829(2) .
C(3) C(11) 2.415(3) .
C(4) C(1) 2.828(2) .
C(4) C(2) 2.402(3) .
C(4) C(6) 2.463(2) .
C(5) C(1) 2.404(2) .
C(5) C(2) 2.746(2) .
C(5) C(3) 2.369(2) .
C(5) C(7) 2.545(2) .
C(5) C(8) 3.555(3) .
C(5) C(10) 2.856(3) .
C(6) O(1) 2.394(2) .
C(6) C(2) 2.456(2) .
C(6) C(3) 2.829(2) .
C(6) C(4) 2.463(2) .
C(6) C(8) 2.498(2) .
C(6) C(9) 2.510(3) .
C(6) C(10) 2.561(3) .
C(7) O(1) 2.929(2) .
C(7) C(1) 2.592(2) .
C(7) C(5) 2.545(2) .
C(8) O(1) 3.065(2) .
C(8) C(1) 3.104(2) .
C(8) C(5) 3.555(3) .
C(8) C(6) 2.498(2) .
C(8) C(9) 2.503(4) .
C(8) C(10) 2.472(3) .
C(9) O(1) 3.028(2) .
C(9) C(1) 3.120(3) .
C(9) C(6) 2.510(3) .
C(9) C(8) 2.503(4) .
C(9) C(10) 2.472(4) .
C(9) C(48) 3.527(3) .
C(10) C(5) 2.856(3) .
C(10) C(6) 2.561(3) .
C(10) C(8) 2.472(3) .
C(10) C(9) 2.472(4) .
C(11) Al(1) 2.9984(17) .
C(11) F(1) 3.556(2) 3_565
C(11) F(5) 2.978(2) .
C(11) O(1) 2.8331(19) .
C(11) C(1) 2.484(2) .
C(11) C(3) 2.415(3) .
C(11) C(12) 2.286(2) .
C(11) C(13) 3.309(2) .
C(11) C(17) 2.984(2) .
C(11) C(34) 3.555(2) .
C(12) Al(1) 3.1047(17) .
C(12) F(1) 2.356(2) .
C(12) F(5) 2.359(2) .
C(12) O(2) 3.5693(19) .
C(12) O(3) 2.9278(19) .
C(12) C(11) 2.286(2) .
C(12) C(14) 2.415(2) .
C(12) C(15) 2.788(2) .
C(12) C(16) 2.416(3) .
C(13) F(2) 2.357(2) .
C(13) F(3) 3.600(2) .
C(13) F(5) 3.588(2) .
C(13) O(3) 3.2154(19) .
C(13) N(1) 2.471(2) .
C(13) C(11) 3.309(2) .
C(13) C(15) 2.376(3) .
C(13) C(16) 2.737(3) .
C(13) C(17) 2.353(2) .
C(13) C(26) 3.470(2) .
C(13) C(27) 3.526(3) .
C(14) F(1) 2.340(2) .
C(14) F(3) 2.340(2) .
C(14) F(4) 3.596(2) .
C(14) C(12) 2.415(2) .
C(14) C(16) 2.369(3) .
C(14) C(17) 2.731(2) .
C(14) C(27) 3.479(3) .
C(14) C(34) 3.490(2) 3_565
C(15) F(1) 3.589(2) .
C(15) F(2) 2.351(2) .
C(15) F(4) 2.353(2) .
C(15) F(5) 3.584(2) .
C(15) C(12) 2.788(2) .
C(15) C(13) 2.376(3) .
C(15) C(17) 2.371(3) .
C(15) C(36) 3.229(3) 3_565
C(16) F(2) 3.596(2) .
C(16) F(3) 2.350(2) .
C(16) F(5) 2.333(2) .
C(16) C(12) 2.416(3) .
C(16) C(13) 2.737(3) .
C(16) C(14) 2.369(3) .
C(16) C(32) 3.478(2) .
C(16) C(36) 3.323(2) 3_565
C(16) C(37) 3.384(3) 3_565
C(17) F(1) 3.591(2) .
C(17) F(3) 3.600(2) .
C(17) F(4) 2.345(2) .
C(17) N(1) 2.448(2) .
C(17) C(11) 2.984(2) .
C(17) C(13) 2.353(2) .
C(17) C(14) 2.731(2) .
C(17) C(15) 2.371(3) .
C(17) C(32) 3.304(2) .
C(18) Al(1) 3.032(2) .
C(18) Al(2) 2.906(2) .
C(18) F(5) 3.342(2) .
C(18) O(1) 3.068(2) .
C(18) N(1) 3.496(2) .
C(18) C(20) 2.511(3) .
C(18) C(20) 3.537(3) 3_665
C(18) C(24) 2.514(2) .
C(18) C(32) 3.600(3) .
C(19) Al(2) 3.346(2) .
C(19) O(2) 2.450(2) .
C(19) C(21) 2.411(3) .
C(19) C(22) 2.775(3) .
C(19) C(23) 2.415(3) .
C(20) O(2) 3.424(2) .
C(20) C(18) 2.511(3) .
C(20) C(18) 3.537(3) 3_665
C(20) C(22) 2.386(3) .
C(20) C(23) 2.764(3) .
C(20) C(24) 2.393(3) .
C(21) C(19) 2.411(3) .
C(21) C(23) 2.382(5) .
C(21) C(24) 2.765(4) .
C(22) F(5) 3.389(4) 3_665
C(22) C(19) 2.775(3) .
C(22) C(20) 2.386(3) .
C(22) C(24) 2.395(4) .
C(23) C(19) 2.415(3) .
C(23) C(20) 2.764(3) .
C(23) C(21) 2.382(5) .
C(24) O(2) 3.159(2) .
C(24) C(18) 2.514(2) .
C(24) C(20) 2.393(3) .
C(24) C(21) 2.765(4) .
C(24) C(22) 2.395(4) .
C(25) Al(1) 3.030(2) .
C(25) Al(2) 2.892(2) .
C(25) F(1) 3.464(2) .
C(25) O(4) 3.099(2) .
C(25) O(5) 3.265(2) .
C(25) C(27) 2.508(3) .
C(25) C(31) 2.518(3) .
C(25) C(33) 3.554(3) .
C(25) C(49) 3.529(3) .
C(26) Al(2) 3.551(2) .
C(26) F(1) 3.508(2) .
C(26) O(3) 2.477(2) .
C(26) C(13) 3.470(2) .
C(26) C(28) 2.411(3) .
C(26) C(29) 2.777(4) .
C(26) C(30) 2.409(3) .
C(27) F(1) 3.264(2) .
C(27) F(2) 3.219(2) .
C(27) O(3) 3.560(2) .
C(27) C(13) 3.526(3) .
C(27) C(14) 3.479(3) .
C(27) C(25) 2.508(3) .
C(27) C(29) 2.377(4) .
C(27) C(30) 2.729(4) .
C(27) C(31) 2.354(3) .
C(27) C(37) 3.448(4) 2_545
C(28) F(2) 3.105(3) .
C(28) C(26) 2.411(3) .
C(28) C(30) 2.353(5) .
C(28) C(31) 2.737(4) .
C(29) F(3) 3.359(3) 3_555
C(29) C(26) 2.777(4) .
C(29) C(27) 2.377(4) .
C(29) C(31) 2.375(4) .
C(30) C(26) 2.409(3) .
C(30) C(27) 2.729(4) .
C(30) C(28) 2.353(5) .
C(31) Al(2) 3.448(2) .
C(31) O(3) 3.099(2) .
C(31) C(25) 2.518(3) .
C(31) C(27) 2.354(3) .
C(31) C(28) 2.737(4) .
C(31) C(29) 2.375(4) .
C(31) C(32) 3.596(3) .
C(32) F(5) 3.364(2) .
C(32) O(2) 3.166(2) .
C(32) O(3) 3.266(2) .
C(32) C(16) 3.478(2) .
C(32) C(17) 3.304(2) .
C(32) C(18) 3.600(3) .
C(32) C(31) 3.596(3) .
C(32) C(33) 3.260(3) .
C(33) O(2) 3.202(2) .
C(33) O(3) 3.156(2) .
C(33) C(25) 3.554(3) .
C(33) C(32) 3.260(3) .
C(34) Al(1) 3.0287(19) .
C(34) Al(3) 2.8497(16) .
C(34) F(1) 3.145(2) .
C(34) F(2) 3.471(2) 3_565
C(34) O(1) 3.351(2) .
C(34) N(1) 3.221(2) .
C(34) C(11) 3.555(2) .
C(34) C(14) 3.490(2) 3_565
C(34) C(36) 2.512(3) .
C(34) C(40) 2.520(3) .
C(34) C(48) 3.518(2) .
C(35) Al(3) 3.2283(18) .
C(35) F(1) 3.553(2) .
C(35) O(4) 2.428(2) .
C(35) C(37) 2.410(4) .
C(35) C(38) 2.790(3) .
C(35) C(39) 2.414(3) .
C(36) F(3) 3.448(3) 3_565
C(36) O(4) 3.503(2) .
C(36) C(15) 3.229(3) 3_565
C(36) C(16) 3.323(2) 3_565
C(36) C(34) 2.512(3) .
C(36) C(38) 2.404(4) .
C(36) C(39) 2.762(4) .
C(36) C(40) 2.383(3) .
C(37) F(4) 3.235(3) 3_565
C(37) C(16) 3.384(3) 3_565
C(37) C(27) 3.448(4) 2_555
C(37) C(35) 2.410(4) .
C(37) C(39) 2.358(5) .
C(37) C(40) 2.739(4) .
C(38) C(35) 2.790(3) .
C(38) C(36) 2.404(4) .
C(38) C(40) 2.391(4) .
C(39) C(35) 2.414(3) .
C(39) C(36) 2.762(4) .
C(39) C(37) 2.358(5) .
C(40) F(1) 3.166(2) .
C(40) O(4) 3.016(2) .
C(40) C(34) 2.520(3) .
C(40) C(36) 2.383(3) .
C(40) C(37) 2.739(4) .
C(40) C(38) 2.391(4) .
C(41) Al(1) 3.0115(18) .
C(41) Al(3) 2.926(2) .
C(41) O(1) 3.310(2) .
C(41) O(2) 3.167(2) .
C(41) C(43) 2.519(3) .
C(41) C(47) 2.517(2) .
C(42) Al(3) 3.2421(17) .
C(42) O(5) 2.4441(19) .
C(42) C(44) 2.408(3) .
C(42) C(45) 2.778(2) .
C(42) C(46) 2.413(2) .
C(43) F(4) 3.549(2) 4_555
C(43) O(5) 3.048(2) .
C(43) C(41) 2.519(3) .
C(43) C(45) 2.372(3) .
C(43) C(46) 2.740(3) .
C(43) C(47) 2.382(3) .
C(43) C(49) 3.536(3) .
C(44) F(4) 3.186(2) 4_555
C(44) C(42) 2.408(3) .
C(44) C(46) 2.365(4) .
C(44) C(47) 2.758(3) .
C(45) C(42) 2.778(2) .
C(45) C(43) 2.372(3) .
C(45) C(47) 2.395(3) .
C(46) C(42) 2.413(2) .
C(46) C(43) 2.740(3) .
C(46) C(44) 2.365(4) .
C(47) O(5) 3.535(2) .
C(47) C(41) 2.517(2) .
C(47) C(43) 2.382(3) .
C(47) C(44) 2.758(3) .
C(47) C(45) 2.395(3) .
C(48) O(4) 3.203(2) .
C(48) O(5) 3.235(2) .
C(48) C(9) 3.527(3) .
C(48) C(34) 3.518(2) .
C(48) C(49) 3.219(3) .
C(49) F(3) 3.351(2) 4_555
C(49) F(4) 3.436(2) 4_555
C(49) O(4) 3.202(2) .
C(49) O(5) 3.220(2) .
C(49) C(25) 3.529(3) .
C(49) C(43) 3.536(3) .
C(49) C(48) 3.219(3) .
Al(1) H(14) 3.420 .
Al(1) H(15) 2.994 .
Al(1) H(21) 3.443 .
Al(1) H(22) 2.998 .
Al(1) H(34) 3.108 .
Al(1) H(35) 3.365 .
Al(1) H(41) 3.100 .
Al(1) H(42) 3.311 .
Al(2) H(14) 3.175 .
Al(2) H(21) 3.014 .
Al(2) H(27) 2.822 .
Al(2) H(28) 2.449 .
Al(2) H(29) 2.449 .
Al(2) H(30) 2.449 .
Al(2) H(31) 2.443 .
Al(2) H(32) 2.443 .
Al(2) H(33) 2.443 .
Al(2) H(41) 3.202 .
Al(3) H(7) 3.493 .
Al(3) H(21) 3.535 .
Al(3) H(22) 2.997 .
Al(3) H(35) 3.089 .
Al(3) H(42) 3.320 .
Al(3) H(43) 3.574 .
Al(3) H(48) 2.442 .
Al(3) H(49) 2.442 .
Al(3) H(50) 2.443 .
Al(3) H(51) 2.436 .
Al(3) H(52) 2.436 .
Al(3) H(53) 2.436 .
F(1) H(13) 3.126 3_565
F(1) H(22) 3.060 .
F(1) H(23) 2.977 .
F(1) H(34) 2.465 .
F(1) H(34) 3.017 3_565
F(1) H(40) 2.419 .
F(2) H(1) 3.412 3_565
F(2) H(23) 3.479 .
F(2) H(24) 3.254 .
F(2) H(25) 2.977 3_555
F(2) H(34) 3.100 3_565
F(2) H(35) 2.969 3_565
F(3) H(24) 3.194 3_555
F(3) H(25) 2.588 3_555
F(3) H(36) 2.912 3_565
F(3) H(51) 3.427 4_554
F(3) H(52) 3.220 4_554
F(3) H(53) 2.878 4_554
F(4) H(28) 3.225 .
F(4) H(29) 3.244 .
F(4) H(37) 3.025 3_565
F(4) H(43) 3.198 4_554
F(4) H(44) 2.577 4_554
F(4) H(51) 2.887 4_554
F(4) H(53) 3.132 4_554
F(5) H(13) 2.878 .
F(5) H(14) 2.454 .
F(5) H(18) 3.455 3_665
F(5) H(28) 2.633 .
F(5) H(29) 3.463 .
O(1) H(4) 2.435 .
O(1) H(5) 3.518 .
O(1) H(7) 2.377 .
O(1) H(9) 3.498 .
O(1) H(14) 3.512 .
O(1) H(15) 2.419 .
O(1) H(34) 3.485 .
O(1) H(35) 3.124 .
O(1) H(42) 3.019 .
O(2) H(4) 3.462 .
O(2) H(14) 2.019 .
O(2) H(15) 1.977 .
O(2) H(16) 3.552 .
O(2) H(20) 3.166 .
O(2) H(28) 3.104 .
O(2) H(31) 3.271 .
O(2) H(33) 3.508 .
O(2) H(41) 2.613 .
O(2) H(42) 3.466 .
O(3) H(21) 2.024 .
O(3) H(22) 1.996 .
O(3) H(27) 2.964 .
O(3) H(29) 3.286 .
O(3) H(33) 3.093 .
O(3) H(41) 3.576 .
O(4) H(21) 3.560 .
O(4) H(22) 2.441 .
O(4) H(34) 1.990 .
O(4) H(35) 2.038 .
O(4) H(40) 2.881 .
O(4) H(50) 3.152 .
O(4) H(51) 3.428 .
O(4) H(52) 3.317 .
O(5) H(7) 3.230 .
O(5) H(21) 3.112 .
O(5) H(22) 3.174 .
O(5) H(33) 3.438 .
O(5) H(41) 2.011 .
O(5) H(42) 2.045 .
O(5) H(43) 2.892 .
O(5) H(48) 3.312 .
O(5) H(50) 3.538 .
O(5) H(51) 3.212 .
N(1) H(13) 1.952 .
N(1) H(14) 3.269 .
N(1) H(15) 3.506 .
N(1) H(34) 2.625 .
C(1) H(1) 3.316 .
C(1) H(3) 3.357 .
C(1) H(4) 2.813 .
C(1) H(5) 3.330 .
C(1) H(7) 2.809 .
C(1) H(9) 3.384 .
C(1) H(13) 3.353 .
C(1) H(15) 2.797 .
C(1) H(17) 3.342 3_665
C(1) H(35) 3.294 .
C(2) H(1) 2.055 .
C(2) H(2) 3.311 .
C(2) H(13) 2.065 .
C(2) H(15) 3.429 .
C(2) H(17) 3.135 3_665
C(2) H(34) 3.334 .
C(2) H(35) 3.478 .
C(3) H(2) 2.046 .
C(3) H(3) 3.292 .
C(3) H(13) 2.535 .
C(3) H(17) 3.059 3_665
C(3) H(18) 3.437 3_665
C(3) H(24) 3.383 3_565
C(4) H(1) 1.999 .
C(4) H(3) 2.091 .
C(4) H(17) 3.155 3_665
C(4) H(24) 3.280 3_565
C(4) H(26) 3.547 1_565
C(5) H(1) 3.231 .
C(5) H(2) 2.108 .
C(5) H(5) 3.450 .
C(5) H(9) 3.536 .
C(5) H(10) 2.796 .
C(5) H(12) 2.725 .
C(5) H(17) 3.282 3_665
C(5) H(26) 2.852 1_565
C(5) H(45) 3.268 4_564
C(5) H(46) 3.547 4_564
C(6) H(2) 3.366 .
C(6) H(3) 2.102 .
C(6) H(4) 2.677 .
C(6) H(5) 2.666 .
C(6) H(6) 3.320 .
C(6) H(7) 2.669 .
C(6) H(8) 3.330 .
C(6) H(9) 2.700 .
C(6) H(10) 2.758 .
C(6) H(11) 3.369 .
C(6) H(12) 2.735 .
C(6) H(15) 3.446 .
C(6) H(17) 3.399 3_665
C(6) H(26) 3.171 1_565
C(7) H(3) 2.716 .
C(7) H(4) 2.045 .
C(7) H(5) 2.045 .
C(7) H(6) 2.045 .
C(7) H(7) 2.053 .
C(7) H(8) 2.054 .
C(7) H(9) 2.054 .
C(7) H(10) 2.064 .
C(7) H(11) 2.064 .
C(7) H(12) 2.063 .
C(7) H(26) 3.490 1_565
C(8) H(7) 2.700 .
C(8) H(8) 2.661 .
C(8) H(9) 3.321 .
C(8) H(10) 3.298 .
C(8) H(11) 2.624 .
C(8) H(12) 2.661 .
C(8) H(15) 2.917 .
C(8) H(20) 2.893 .
C(8) H(42) 3.170 .
C(9) H(4) 2.679 .
C(9) H(5) 3.323 .
C(9) H(6) 2.678 .
C(9) H(10) 2.633 .
C(9) H(11) 2.645 .
C(9) H(12) 3.301 .
C(9) H(19) 3.393 2_655
C(9) H(26) 3.460 1_565
C(9) H(42) 3.177 .
C(9) H(48) 3.256 .
C(9) H(50) 2.998 .
C(10) H(3) 2.421 .
C(10) H(4) 3.301 .
C(10) H(5) 2.665 .
C(10) H(6) 2.610 .
C(10) H(7) 3.303 .
C(10) H(8) 2.632 .
C(10) H(9) 2.641 .
C(10) H(26) 3.349 1_565
C(10) H(27) 3.535 1_565
C(10) H(45) 3.412 4_564
C(11) H(1) 2.570 .
C(11) H(14) 3.559 .
C(11) H(34) 2.860 .
C(12) H(13) 2.335 .
C(12) H(34) 3.367 .
C(13) H(13) 3.239 .
C(13) H(22) 3.583 .
C(13) H(34) 3.325 .
C(13) H(34) 3.048 3_565
C(14) H(34) 3.103 3_565
C(14) H(35) 3.253 3_565
C(14) H(36) 3.540 3_565
C(15) H(25) 3.580 3_555
C(15) H(29) 3.417 .
C(15) H(36) 3.034 3_565
C(16) H(28) 3.175 .
C(16) H(29) 2.938 .
C(16) H(36) 3.443 3_565
C(16) H(37) 3.516 3_565
C(16) H(44) 3.572 4_554
C(17) H(13) 2.803 .
C(17) H(14) 3.395 .
C(17) H(28) 2.883 .
C(17) H(29) 3.061 .
C(18) H(4) 3.091 .
C(18) H(16) 2.664 .
C(18) H(16) 3.396 3_665
C(18) H(20) 2.717 .
C(18) H(28) 3.186 .
C(18) H(41) 3.410 .
C(19) H(4) 3.573 .
C(19) H(14) 2.093 .
C(19) H(15) 2.130 .
C(19) H(16) 2.033 .
C(19) H(16) 3.428 3_665
C(19) H(17) 3.307 .
C(19) H(19) 3.350 .
C(19) H(20) 2.176 .
C(19) H(28) 3.532 .
C(19) H(31) 3.489 .
C(19) H(41) 3.496 .
C(20) H(14) 2.610 .
C(20) H(14) 3.101 3_665
C(20) H(15) 3.287 .
C(20) H(15) 3.349 3_665
C(20) H(17) 2.056 .
C(20) H(18) 3.244 .
C(20) H(20) 3.414 .
C(20) H(28) 3.201 .
C(20) H(30) 3.535 .
C(20) H(46) 3.326 2_645
C(21) H(14) 3.147 3_665
C(21) H(15) 3.383 3_665
C(21) H(16) 2.039 .
C(21) H(18) 2.011 .
C(21) H(19) 3.373 .
C(21) H(46) 3.040 2_645
C(21) H(47) 3.401 2_645
C(22) H(8) 3.481 2_645
C(22) H(16) 3.241 .
C(22) H(17) 2.118 .
C(22) H(19) 2.166 .
C(22) H(20) 3.428 .
C(22) H(47) 3.555 2_645
C(22) H(48) 3.410 2_645
C(23) H(8) 3.087 2_645
C(23) H(17) 3.334 .
C(23) H(18) 2.020 .
C(23) H(20) 2.205 .
C(23) H(38) 3.569 1_655
C(24) H(4) 3.215 .
C(24) H(14) 3.329 .
C(24) H(15) 2.729 .
C(24) H(16) 3.252 .
C(24) H(18) 3.252 .
C(24) H(19) 2.094 .
C(24) H(31) 3.467 .
C(24) H(41) 3.065 .
C(25) H(23) 2.673 .
C(25) H(27) 2.674 .
C(25) H(33) 3.197 .
C(25) H(37) 3.055 2_545
C(25) H(40) 3.497 .
C(25) H(51) 2.890 .
C(26) H(21) 2.097 .
C(26) H(22) 2.084 .
C(26) H(23) 2.090 .
C(26) H(24) 3.343 .
C(26) H(26) 3.262 .
C(26) H(27) 2.022 .
C(26) H(37) 3.002 2_545
C(26) H(38) 3.373 2_545
C(27) H(21) 3.134 .
C(27) H(22) 2.563 .
C(27) H(24) 2.109 .
C(27) H(25) 3.237 .
C(27) H(27) 3.217 .
C(27) H(37) 3.026 2_545
C(27) H(40) 3.317 .
C(28) H(23) 2.115 .
C(28) H(25) 2.012 .
C(28) H(26) 3.210 .
C(29) H(23) 3.324 .
C(29) H(24) 2.086 .
C(29) H(26) 2.000 .
C(29) H(27) 3.225 .
C(30) H(3) 3.547 1_545
C(30) H(9) 3.303 1_545
C(30) H(10) 3.187 1_545
C(30) H(24) 3.289 .
C(30) H(25) 1.999 .
C(30) H(27) 2.034 .
C(30) H(38) 3.373 2_545
C(31) H(10) 3.216 1_545
C(31) H(21) 2.813 .
C(31) H(22) 3.341 .
C(31) H(23) 3.299 .
C(31) H(25) 3.234 .
C(31) H(26) 2.038 .
C(31) H(29) 3.011 .
C(31) H(38) 3.161 2_545
C(32) H(14) 3.350 .
C(32) H(16) 3.177 .
C(32) H(27) 2.972 .
C(32) H(32) 3.225 .
C(32) H(44) 3.212 4_554
C(32) H(45) 3.416 4_554
C(33) H(6) 3.216 2_645
C(33) H(21) 3.069 .
C(33) H(27) 3.098 .
C(33) H(30) 3.179 .
C(33) H(41) 2.922 .
C(33) H(43) 3.159 .
C(33) H(47) 3.328 2_645
C(34) H(22) 3.451 .
C(34) H(36) 2.672 .
C(34) H(40) 2.673 .
C(34) H(50) 3.175 .
C(35) H(34) 2.110 .
C(35) H(35) 2.060 .
C(35) H(36) 2.037 .
C(35) H(37) 3.264 .
C(35) H(39) 3.268 .
C(35) H(40) 2.031 .
C(35) H(50) 3.573 .
C(35) H(52) 3.253 .
C(36) H(34) 3.191 .
C(36) H(35) 2.539 .
C(36) H(37) 2.046 .
C(36) H(38) 3.390 .
C(36) H(40) 3.243 .
C(36) H(49) 3.326 .
C(36) H(50) 3.402 .
C(37) H(21) 3.549 2_555
C(37) H(23) 3.417 2_555
C(37) H(36) 2.053 .
C(37) H(38) 2.111 .
C(37) H(39) 3.216 .
C(37) H(51) 3.472 2_555
C(38) H(36) 3.256 .
C(38) H(37) 2.000 .
C(38) H(39) 2.021 .
C(38) H(40) 3.244 .
C(39) H(13) 3.153 3_565
C(39) H(18) 3.417 1_455
C(39) H(37) 3.214 .
C(39) H(38) 2.173 .
C(39) H(40) 2.031 .
C(39) H(52) 3.291 .
C(40) H(13) 2.956 3_565
C(40) H(22) 3.229 .
C(40) H(23) 3.244 .
C(40) H(34) 2.818 .
C(40) H(35) 3.324 .
C(40) H(36) 3.247 .
C(40) H(38) 3.408 .
C(40) H(39) 2.035 .
C(40) H(52) 2.995 .
C(41) H(4) 3.269 .
C(41) H(7) 3.269 .
C(41) H(20) 3.147 .
C(41) H(33) 3.377 .
C(41) H(43) 2.732 .
C(41) H(47) 2.669 .
C(41) H(48) 3.491 .
C(42) H(11) 3.174 2_645
C(42) H(41) 2.143 .
C(42) H(42) 2.064 .
C(42) H(43) 2.132 .
C(42) H(44) 3.262 .
C(42) H(46) 3.330 .
C(42) H(47) 2.078 .
C(42) H(48) 3.391 .
C(43) H(6) 3.332 2_645
C(43) H(11) 3.358 2_645
C(43) H(33) 3.085 .
C(43) H(41) 2.801 .
C(43) H(42) 3.331 .
C(43) H(44) 2.024 .
C(43) H(45) 3.309 .
C(43) H(47) 3.302 .
C(43) H(51) 3.260 .
C(43) H(53) 3.317 .
C(44) H(5) 3.319 2_645
C(44) H(6) 3.592 2_645
C(44) H(12) 3.372 2_645
C(44) H(43) 2.095 .
C(44) H(45) 2.089 .
C(44) H(46) 3.305 .
C(45) H(3) 2.984 4_565
C(45) H(12) 3.143 2_645
C(45) H(12) 3.496 4_565
C(45) H(30) 3.598 4_555
C(45) H(43) 3.319 .
C(45) H(44) 2.015 .
C(45) H(45) 3.175 3_666
C(45) H(46) 2.093 .
C(45) H(47) 3.332 .
C(46) H(3) 3.411 4_565
C(46) H(12) 3.244 2_645
C(46) H(17) 3.251 2_655
C(46) H(30) 3.310 2_655
C(46) H(44) 3.221 .
C(46) H(45) 2.060 .
C(46) H(45) 3.303 3_666
C(46) H(47) 2.131 .
C(47) H(11) 3.327 2_645
C(47) H(12) 3.562 2_645
C(47) H(32) 3.589 2_655
C(47) H(41) 3.236 .
C(47) H(42) 2.541 .
C(47) H(43) 3.351 .
C(47) H(45) 3.317 .
C(47) H(46) 2.091 .
C(47) H(48) 3.208 .
C(48) H(7) 2.883 .
C(48) H(9) 3.470 .
C(48) H(18) 3.479 2_655
C(48) H(35) 3.204 .
C(48) H(36) 3.340 .
C(48) H(39) 3.306 2_555
C(48) H(52) 3.514 .
C(48) H(53) 3.234 .
C(49) H(21) 3.197 .
C(49) H(22) 2.881 .
C(49) H(37) 3.431 2_545
C(49) H(43) 3.300 .
C(49) H(49) 3.160 .
H(1) F(2) 3.412 3_565
H(1) C(1) 3.316 .
H(1) C(2) 2.055 .
H(1) C(4) 1.999 .
H(1) C(5) 3.231 .
H(1) C(11) 2.570 .
H(1) H(2) 2.320 .
H(1) H(13) 2.308 .
H(1) H(17) 3.489 3_665
H(1) H(18) 3.181 3_665
H(1) H(23) 3.083 3_565
H(1) H(24) 3.004 3_565
H(1) H(39) 3.106 3_565
H(1) H(40) 3.349 3_565
H(1) H(48) 3.560 4_564
H(1) H(49) 3.091 4_564
H(2) C(2) 3.311 .
H(2) C(3) 2.046 .
H(2) C(5) 2.108 .
H(2) C(6) 3.366 .
H(2) H(1) 2.320 .
H(2) H(3) 2.398 .
H(2) H(24) 2.777 3_565
H(2) H(48) 3.526 4_564
H(2) H(49) 3.351 4_564
H(2) H(53) 2.843 4_564
H(3) C(1) 3.357 .
H(3) C(3) 3.292 .
H(3) C(4) 2.091 .
H(3) C(6) 2.102 .
H(3) C(7) 2.716 .
H(3) C(10) 2.421 .
H(3) C(30) 3.547 1_565
H(3) C(45) 2.984 4_564
H(3) C(46) 3.411 4_564
H(3) H(2) 2.398 .
H(3) H(5) 3.597 .
H(3) H(10) 2.245 .
H(3) H(11) 3.353 .
H(3) H(12) 2.132 .
H(3) H(26) 2.743 1_565
H(3) H(29) 3.439 1_565
H(3) H(45) 2.424 4_564
H(3) H(46) 3.355 4_564
H(4) O(1) 2.435 .
H(4) O(2) 3.462 .
H(4) C(1) 2.813 .
H(4) C(6) 2.677 .
H(4) C(7) 2.045 .
H(4) C(9) 2.679 .
H(4) C(10) 3.301 .
H(4) C(18) 3.091 .
H(4) C(19) 3.573 .
H(4) C(24) 3.215 .
H(4) C(41) 3.269 .
H(4) H(5) 1.551 .
H(4) H(6) 1.551 .
H(4) H(7) 2.530 .
H(4) H(8) 2.920 .
H(4) H(9) 3.552 .
H(4) H(11) 3.487 .
H(4) H(12) 3.540 .
H(4) H(15) 2.220 .
H(4) H(20) 2.276 .
H(4) H(41) 3.375 .
H(4) H(42) 2.481 .
H(5) O(1) 3.518 .
H(5) C(1) 3.330 .
H(5) C(5) 3.450 .
H(5) C(6) 2.666 .
H(5) C(7) 2.045 .
H(5) C(9) 3.323 .
H(5) C(10) 2.665 .
H(5) C(44) 3.319 2_655
H(5) H(3) 3.597 .
H(5) H(4) 1.551 .
H(5) H(6) 1.551 .
H(5) H(7) 3.561 .
H(5) H(8) 3.531 .
H(5) H(10) 3.536 .
H(5) H(11) 2.916 .
H(5) H(12) 2.503 .
H(5) H(15) 2.832 .
H(5) H(16) 3.319 3_665
H(5) H(17) 3.498 3_665
H(5) H(20) 3.061 .
H(5) H(44) 3.143 2_655
H(6) C(6) 3.320 .
H(6) C(7) 2.045 .
H(6) C(9) 2.678 .
H(6) C(10) 2.610 .
H(6) C(33) 3.216 2_655
H(6) C(43) 3.332 2_655
H(6) C(44) 3.592 2_655
H(6) H(4) 1.551 .
H(6) H(5) 1.551 .
H(6) H(7) 2.978 .
H(6) H(8) 2.487 .
H(6) H(9) 3.532 .
H(6) H(10) 3.477 .
H(6) H(11) 2.406 .
H(6) H(12) 2.891 .
H(6) H(20) 2.911 .
H(6) H(31) 2.784 2_655
H(6) H(32) 3.422 2_655
H(6) H(33) 2.953 2_655
H(6) H(42) 3.154 .
H(6) H(43) 3.251 2_655
H(7) Al(3) 3.493 .
H(7) O(1) 2.377 .
H(7) O(5) 3.230 .
H(7) C(1) 2.809 .
H(7) C(6) 2.669 .
H(7) C(7) 2.053 .
H(7) C(8) 2.700 .
H(7) C(10) 3.303 .
H(7) C(41) 3.269 .
H(7) C(48) 2.883 .
H(7) H(4) 2.530 .
H(7) H(5) 3.561 .
H(7) H(6) 2.978 .
H(7) H(8) 1.551 .
H(7) H(9) 1.551 .
H(7) H(10) 3.509 .
H(7) H(11) 3.514 .
H(7) H(42) 2.524 .
H(7) H(47) 3.574 .
H(7) H(48) 2.703 .
H(7) H(50) 2.447 .
H(8) C(6) 3.330 .
H(8) C(7) 2.054 .
H(8) C(8) 2.661 .
H(8) C(10) 2.632 .
H(8) C(22) 3.481 2_655
H(8) C(23) 3.087 2_655
H(8) H(4) 2.920 .
H(8) H(5) 3.531 .
H(8) H(6) 2.487 .
H(8) H(7) 1.551 .
H(8) H(9) 1.551 .
H(8) H(10) 2.884 .
H(8) H(11) 2.451 .
H(8) H(12) 3.507 .
H(8) H(18) 3.502 2_655
H(8) H(19) 2.776 2_655
H(8) H(31) 3.206 2_655
H(8) H(42) 3.120 .
H(8) H(47) 3.338 .
H(8) H(48) 3.232 .
H(8) H(50) 3.387 .
H(9) O(1) 3.498 .
H(9) C(1) 3.384 .
H(9) C(5) 3.536 .
H(9) C(6) 2.700 .
H(9) C(7) 2.054 .
H(9) C(8) 3.321 .
H(9) C(10) 2.641 .
H(9) C(30) 3.303 1_565
H(9) C(48) 3.470 .
H(9) H(4) 3.552 .
H(9) H(6) 3.532 .
H(9) H(7) 1.551 .
H(9) H(8) 1.551 .
H(9) H(10) 2.449 .
H(9) H(11) 2.915 .
H(9) H(12) 3.509 .
H(9) H(19) 3.137 2_655
H(9) H(26) 2.697 1_565
H(9) H(38) 3.500 2_555
H(9) H(48) 3.332 .
H(9) H(50) 2.771 .
H(10) C(5) 2.796 .
H(10) C(6) 2.758 .
H(10) C(7) 2.064 .
H(10) C(8) 3.298 .
H(10) C(9) 2.633 .
H(10) C(30) 3.187 1_565
H(10) C(31) 3.216 1_565
H(10) H(3) 2.245 .
H(10) H(5) 3.536 .
H(10) H(6) 3.477 .
H(10) H(7) 3.509 .
H(10) H(8) 2.884 .
H(10) H(9) 2.449 .
H(10) H(11) 1.551 .
H(10) H(12) 1.551 .
H(10) H(26) 2.558 1_565
H(10) H(27) 2.609 1_565
H(10) H(29) 3.425 1_565
H(10) H(30) 3.189 1_565
H(10) H(32) 3.243 1_565
H(10) H(45) 3.501 4_564
H(11) C(6) 3.369 .
H(11) C(7) 2.064 .
H(11) C(8) 2.624 .
H(11) C(9) 2.645 .
H(11) C(42) 3.174 2_655
H(11) C(43) 3.358 2_655
H(11) C(47) 3.327 2_655
H(11) H(3) 3.353 .
H(11) H(4) 3.487 .
H(11) H(5) 2.916 .
H(11) H(6) 2.406 .
H(11) H(7) 3.514 .
H(11) H(8) 2.451 .
H(11) H(9) 2.915 .
H(11) H(10) 1.551 .
H(11) H(12) 1.551 .
H(11) H(19) 3.563 2_655
H(11) H(32) 3.309 1_565
H(11) H(41) 3.324 2_655
H(12) C(5) 2.725 .
H(12) C(6) 2.735 .
H(12) C(7) 2.063 .
H(12) C(8) 2.661 .
H(12) C(9) 3.301 .
H(12) C(44) 3.372 2_655
H(12) C(45) 3.143 2_655
H(12) C(45) 3.496 4_564
H(12) C(46) 3.244 2_655
H(12) C(47) 3.562 2_655
H(12) H(3) 2.132 .
H(12) H(4) 3.540 .
H(12) H(5) 2.503 .
H(12) H(6) 2.891 .
H(12) H(8) 3.507 .
H(12) H(9) 3.509 .
H(12) H(10) 1.551 .
H(12) H(11) 1.551 .
H(12) H(30) 3.269 1_565
H(12) H(45) 3.552 2_655
H(12) H(45) 2.558 4_564
H(12) H(46) 3.586 4_564
H(13) F(1) 3.126 3_565
H(13) F(5) 2.878 .
H(13) N(1) 1.952 .
H(13) C(1) 3.353 .
H(13) C(2) 2.065 .
H(13) C(3) 2.535 .
H(13) C(12) 2.335 .
H(13) C(13) 3.239 .
H(13) C(17) 2.803 .
H(13) C(39) 3.153 3_565
H(13) C(40) 2.956 3_565
H(13) H(1) 2.308 .
H(13) H(18) 3.471 3_665
H(13) H(34) 3.326 .
H(13) H(39) 3.181 3_565
H(13) H(40) 2.834 3_565
H(14) Al(1) 3.420 .
H(14) Al(2) 3.175 .
H(14) F(5) 2.454 .
H(14) O(1) 3.512 .
H(14) O(2) 2.019 .
H(14) N(1) 3.269 .
H(14) C(11) 3.559 .
H(14) C(17) 3.395 .
H(14) C(19) 2.093 .
H(14) C(20) 2.610 .
H(14) C(20) 3.101 3_665
H(14) C(21) 3.147 3_665
H(14) C(24) 3.329 .
H(14) C(32) 3.350 .
H(14) H(15) 1.637 .
H(14) H(16) 2.406 .
H(14) H(16) 3.234 3_665
H(14) H(17) 3.334 3_665
H(14) H(28) 2.720 .
H(15) Al(1) 2.994 .
H(15) O(1) 2.419 .
H(15) O(2) 1.977 .
H(15) N(1) 3.506 .
H(15) C(1) 2.797 .
H(15) C(2) 3.429 .
H(15) C(6) 3.446 .
H(15) C(8) 2.917 .
H(15) C(19) 2.130 .
H(15) C(20) 3.287 .
H(15) C(20) 3.349 3_665
H(15) C(21) 3.383 3_665
H(15) C(24) 2.729 .
H(15) H(4) 2.220 .
H(15) H(5) 2.832 .
H(15) H(14) 1.637 .
H(15) H(16) 3.518 .
H(15) H(16) 3.075 3_665
H(15) H(17) 3.111 3_665
H(15) H(20) 2.555 .
H(15) H(41) 3.513 .
H(16) O(2) 3.552 .
H(16) C(18) 2.664 .
H(16) C(18) 3.396 3_665
H(16) C(19) 2.033 .
H(16) C(19) 3.428 3_665
H(16) C(21) 2.039 .
H(16) C(22) 3.241 .
H(16) C(24) 3.252 .
H(16) C(32) 3.177 .
H(16) H(5) 3.319 3_665
H(16) H(14) 2.406 .
H(16) H(14) 3.234 3_665
H(16) H(15) 3.518 .
H(16) H(15) 3.075 3_665
H(16) H(17) 2.313 .
H(16) H(28) 2.578 .
H(16) H(30) 3.138 .
H(16) H(46) 3.149 2_645
H(17) C(1) 3.342 3_665
H(17) C(2) 3.135 3_665
H(17) C(3) 3.059 3_665
H(17) C(4) 3.155 3_665
H(17) C(5) 3.282 3_665
H(17) C(6) 3.399 3_665
H(17) C(19) 3.307 .
H(17) C(20) 2.056 .
H(17) C(22) 2.118 .
H(17) C(23) 3.334 .
H(17) C(46) 3.251 2_645
H(17) H(1) 3.489 3_665
H(17) H(5) 3.498 3_665
H(17) H(14) 3.334 3_665
H(17) H(15) 3.111 3_665
H(17) H(16) 2.313 .
H(17) H(18) 2.412 .
H(17) H(46) 2.547 2_645
H(17) H(47) 3.483 2_645
H(18) F(5) 3.455 3_665
H(18) C(3) 3.437 3_665
H(18) C(20) 3.244 .
H(18) C(21) 2.011 .
H(18) C(23) 2.020 .
H(18) C(24) 3.252 .
H(18) C(39) 3.417 1_655
H(18) C(48) 3.479 2_645
H(18) H(1) 3.181 3_665
H(18) H(8) 3.502 2_645
H(18) H(13) 3.471 3_665
H(18) H(17) 2.412 .
H(18) H(19) 2.448 .
H(18) H(38) 3.396 1_655
H(18) H(39) 2.866 1_655
H(18) H(48) 2.780 2_645
H(18) H(49) 3.555 2_645
H(19) C(9) 3.393 2_645
H(19) C(19) 3.350 .
H(19) C(21) 3.373 .
H(19) C(22) 2.166 .
H(19) C(24) 2.094 .
H(19) H(8) 2.776 2_645
H(19) H(9) 3.137 2_645
H(19) H(11) 3.563 2_645
H(19) H(18) 2.448 .
H(19) H(20) 2.448 .
H(19) H(38) 2.800 1_655
H(20) O(2) 3.166 .
H(20) C(8) 2.893 .
H(20) C(18) 2.717 .
H(20) C(19) 2.176 .
H(20) C(20) 3.414 .
H(20) C(22) 3.428 .
H(20) C(23) 2.205 .
H(20) C(41) 3.147 .
H(20) H(4) 2.276 .
H(20) H(5) 3.061 .
H(20) H(6) 2.911 .
H(20) H(15) 2.555 .
H(20) H(19) 2.448 .
H(20) H(32) 3.555 2_655
H(20) H(41) 2.579 .
H(20) H(42) 2.796 .
H(21) Al(1) 3.443 .
H(21) Al(2) 3.014 .
H(21) Al(3) 3.535 .
H(21) O(3) 2.024 .
H(21) O(4) 3.560 .
H(21) O(5) 3.112 .
H(21) C(26) 2.097 .
H(21) C(27) 3.134 .
H(21) C(31) 2.813 .
H(21) C(33) 3.069 .
H(21) C(37) 3.549 2_545
H(21) C(49) 3.197 .
H(21) H(22) 1.632 .
H(21) H(23) 3.302 .
H(21) H(27) 2.771 .
H(21) H(32) 3.411 .
H(21) H(33) 2.500 .
H(21) H(37) 2.665 2_545
H(21) H(38) 3.569 2_545
H(21) H(43) 2.771 .
H(21) H(51) 2.404 .
H(22) Al(1) 2.998 .
H(22) Al(3) 2.997 .
H(22) F(1) 3.060 .
H(22) O(3) 1.996 .
H(22) O(4) 2.441 .
H(22) O(5) 3.174 .
H(22) C(13) 3.583 .
H(22) C(26) 2.084 .
H(22) C(27) 2.563 .
H(22) C(31) 3.341 .
H(22) C(34) 3.451 .
H(22) C(40) 3.229 .
H(22) C(49) 2.881 .
H(22) H(21) 1.632 .
H(22) H(23) 2.310 .
H(22) H(37) 3.010 2_545
H(22) H(40) 2.574 .
H(22) H(51) 2.431 .
H(22) H(52) 2.973 .
H(23) F(1) 2.977 .
H(23) F(2) 3.479 .
H(23) C(25) 2.673 .
H(23) C(26) 2.090 .
H(23) C(28) 2.115 .
H(23) C(29) 3.324 .
H(23) C(31) 3.299 .
H(23) C(37) 3.417 2_545
H(23) C(40) 3.244 .
H(23) H(1) 3.083 3_565
H(23) H(21) 3.302 .
H(23) H(22) 2.310 .
H(23) H(24) 2.431 .
H(23) H(37) 2.941 2_545
H(23) H(39) 3.411 .
H(23) H(40) 2.399 .
H(23) H(49) 3.440 2_545
H(24) F(2) 3.254 .
H(24) F(3) 3.194 3_555
H(24) C(3) 3.383 3_565
H(24) C(4) 3.280 3_565
H(24) C(26) 3.343 .
H(24) C(27) 2.109 .
H(24) C(29) 2.086 .
H(24) C(30) 3.289 .
H(24) H(1) 3.004 3_565
H(24) H(2) 2.777 3_565
H(24) H(23) 2.431 .
H(24) H(25) 2.358 .
H(24) H(49) 3.384 2_545
H(24) H(52) 3.324 2_545
H(24) H(53) 3.133 2_545
H(25) F(2) 2.977 3_555
H(25) F(3) 2.588 3_555
H(25) C(15) 3.580 3_555
H(25) C(27) 3.237 .
H(25) C(28) 2.012 .
H(25) C(30) 1.999 .
H(25) C(31) 3.234 .
H(25) H(24) 2.358 .
H(25) H(26) 2.295 .
H(26) C(4) 3.547 1_545
H(26) C(5) 2.852 1_545
H(26) C(6) 3.171 1_545
H(26) C(7) 3.490 1_545
H(26) C(9) 3.460 1_545
H(26) C(10) 3.349 1_545
H(26) C(26) 3.262 .
H(26) C(28) 3.210 .
H(26) C(29) 2.000 .
H(26) C(31) 2.038 .
H(26) H(3) 2.743 1_545
H(26) H(9) 2.697 1_545
H(26) H(10) 2.558 1_545
H(26) H(25) 2.295 .
H(26) H(27) 2.333 .
H(27) Al(2) 2.822 .
H(27) O(3) 2.964 .
H(27) C(10) 3.535 1_545
H(27) C(25) 2.674 .
H(27) C(26) 2.022 .
H(27) C(27) 3.217 .
H(27) C(29) 3.225 .
H(27) C(30) 2.034 .
H(27) C(32) 2.972 .
H(27) C(33) 3.098 .
H(27) H(10) 2.609 1_545
H(27) H(21) 2.771 .
H(27) H(26) 2.333 .
H(27) H(29) 2.562 .
H(27) H(30) 3.158 .
H(27) H(32) 2.743 .
H(27) H(33) 3.260 .
H(27) H(38) 3.409 2_545
H(28) Al(2) 2.449 .
H(28) F(4) 3.225 .
H(28) F(5) 2.633 .
H(28) O(2) 3.104 .
H(28) C(16) 3.175 .
H(28) C(17) 2.883 .
H(28) C(18) 3.186 .
H(28) C(19) 3.532 .
H(28) C(20) 3.201 .
H(28) H(14) 2.720 .
H(28) H(16) 2.578 .
H(28) H(29) 1.551 .
H(28) H(30) 1.551 .
H(28) H(44) 2.770 4_554
H(28) H(45) 3.586 4_554
H(29) Al(2) 2.449 .
H(29) F(4) 3.244 .
H(29) F(5) 3.463 .
H(29) O(3) 3.286 .
H(29) C(15) 3.417 .
H(29) C(16) 2.938 .
H(29) C(17) 3.061 .
H(29) C(31) 3.011 .
H(29) H(3) 3.439 1_545
H(29) H(10) 3.425 1_545
H(29) H(27) 2.562 .
H(29) H(28) 1.551 .
H(29) H(30) 1.551 .
H(29) H(44) 3.160 4_554
H(29) H(45) 3.342 4_554
H(30) Al(2) 2.449 .
H(30) C(20) 3.535 .
H(30) C(33) 3.179 .
H(30) C(45) 3.598 4_554
H(30) C(46) 3.310 2_645
H(30) H(10) 3.189 1_545
H(30) H(12) 3.269 1_545
H(30) H(16) 3.138 .
H(30) H(27) 3.158 .
H(30) H(28) 1.551 .
H(30) H(29) 1.551 .
H(30) H(31) 3.465 .
H(30) H(32) 2.940 .
H(30) H(44) 3.182 4_554
H(30) H(45) 2.822 4_554
H(30) H(46) 2.771 2_645
H(30) H(47) 3.535 2_645
H(31) Al(2) 2.443 .
H(31) O(2) 3.271 .
H(31) C(19) 3.489 .
H(31) C(24) 3.467 .
H(31) H(6) 2.784 2_645
H(31) H(8) 3.206 2_645
H(31) H(30) 3.465 .
H(31) H(32) 1.551 .
H(31) H(33) 1.551 .
H(31) H(41) 2.670 .
H(31) H(43) 3.424 .
H(31) H(47) 2.830 2_645
H(32) Al(2) 2.443 .
H(32) C(32) 3.225 .
H(32) C(47) 3.589 2_645
H(32) H(6) 3.422 2_645
H(32) H(10) 3.243 1_545
H(32) H(11) 3.309 1_545
H(32) H(20) 3.555 2_645
H(32) H(21) 3.411 .
H(32) H(27) 2.743 .
H(32) H(30) 2.940 .
H(32) H(31) 1.551 .
H(32) H(33) 1.551 .
H(32) H(47) 2.995 2_645
H(33) Al(2) 2.443 .
H(33) O(2) 3.508 .
H(33) O(3) 3.093 .
H(33) O(5) 3.438 .
H(33) C(25) 3.197 .
H(33) C(41) 3.377 .
H(33) C(43) 3.085 .
H(33) H(6) 2.953 2_645
H(33) H(21) 2.500 .
H(33) H(27) 3.260 .
H(33) H(31) 1.551 .
H(33) H(32) 1.551 .
H(33) H(41) 2.700 .
H(33) H(43) 2.247 .
H(34) Al(1) 3.108 .
H(34) F(1) 2.465 .
H(34) F(1) 3.017 3_565
H(34) F(2) 3.100 3_565
H(34) O(1) 3.485 .
H(34) O(4) 1.990 .
H(34) N(1) 2.625 .
H(34) C(2) 3.334 .
H(34) C(11) 2.860 .
H(34) C(12) 3.367 .
H(34) C(13) 3.325 .
H(34) C(13) 3.048 3_565
H(34) C(14) 3.103 3_565
H(34) C(35) 2.110 .
H(34) C(36) 3.191 .
H(34) C(40) 2.818 .
H(34) H(13) 3.326 .
H(34) H(35) 1.632 .
H(34) H(36) 3.387 .
H(34) H(40) 2.753 .
H(35) Al(1) 3.365 .
H(35) Al(3) 3.089 .
H(35) F(2) 2.969 3_565
H(35) O(1) 3.124 .
H(35) O(4) 2.038 .
H(35) C(1) 3.294 .
H(35) C(2) 3.478 .
H(35) C(14) 3.253 3_565
H(35) C(35) 2.060 .
H(35) C(36) 2.539 .
H(35) C(40) 3.324 .
H(35) C(48) 3.204 .
H(35) H(34) 1.632 .
H(35) H(36) 2.324 .
H(35) H(49) 3.589 .
H(35) H(50) 2.620 .
H(36) F(3) 2.912 3_565
H(36) C(14) 3.540 3_565
H(36) C(15) 3.034 3_565
H(36) C(16) 3.443 3_565
H(36) C(34) 2.672 .
H(36) C(35) 2.037 .
H(36) C(37) 2.053 .
H(36) C(38) 3.256 .
H(36) C(40) 3.247 .
H(36) C(48) 3.340 .
H(36) H(34) 3.387 .
H(36) H(35) 2.324 .
H(36) H(37) 2.350 .
H(36) H(49) 3.084 .
H(36) H(50) 2.910 .
H(36) H(52) 3.546 2_555
H(37) F(4) 3.025 3_565
H(37) C(16) 3.516 3_565
H(37) C(25) 3.055 2_555
H(37) C(26) 3.002 2_555
H(37) C(27) 3.026 2_555
H(37) C(35) 3.264 .
H(37) C(36) 2.046 .
H(37) C(38) 2.000 .
H(37) C(39) 3.214 .
H(37) C(49) 3.431 2_555
H(37) H(21) 2.665 2_555
H(37) H(22) 3.010 2_555
H(37) H(23) 2.941 2_555
H(37) H(36) 2.350 .
H(37) H(38) 2.342 .
H(37) H(51) 2.636 2_555
H(37) H(52) 3.430 2_555
H(38) C(23) 3.569 1_455
H(38) C(26) 3.373 2_555
H(38) C(30) 3.373 2_555
H(38) C(31) 3.161 2_555
H(38) C(36) 3.390 .
H(38) C(37) 2.111 .
H(38) C(39) 2.173 .
H(38) C(40) 3.408 .
H(38) H(9) 3.500 2_545
H(38) H(18) 3.396 1_455
H(38) H(19) 2.800 1_455
H(38) H(21) 3.569 2_555
H(38) H(27) 3.409 2_555
H(38) H(37) 2.342 .
H(38) H(39) 2.440 .
H(39) C(35) 3.268 .
H(39) C(37) 3.216 .
H(39) C(38) 2.021 .
H(39) C(40) 2.035 .
H(39) C(48) 3.306 2_545
H(39) H(1) 3.106 3_565
H(39) H(13) 3.181 3_565
H(39) H(18) 2.866 1_455
H(39) H(23) 3.411 .
H(39) H(38) 2.440 .
H(39) H(40) 2.329 .
H(39) H(48) 3.390 2_545
H(39) H(49) 2.901 2_545
H(39) H(50) 3.099 2_545
H(40) F(1) 2.419 .
H(40) O(4) 2.881 .
H(40) C(25) 3.497 .
H(40) C(27) 3.317 .
H(40) C(34) 2.673 .
H(40) C(35) 2.031 .
H(40) C(36) 3.243 .
H(40) C(38) 3.244 .
H(40) C(39) 2.031 .
H(40) H(1) 3.349 3_565
H(40) H(13) 2.834 3_565
H(40) H(22) 2.574 .
H(40) H(23) 2.399 .
H(40) H(34) 2.753 .
H(40) H(39) 2.329 .
H(40) H(52) 3.184 .
H(41) Al(1) 3.100 .
H(41) Al(2) 3.202 .
H(41) O(2) 2.613 .
H(41) O(3) 3.576 .
H(41) O(5) 2.011 .
H(41) C(18) 3.410 .
H(41) C(19) 3.496 .
H(41) C(24) 3.065 .
H(41) C(33) 2.922 .
H(41) C(42) 2.143 .
H(41) C(43) 2.801 .
H(41) C(47) 3.236 .
H(41) H(4) 3.375 .
H(41) H(11) 3.324 2_645
H(41) H(15) 3.513 .
H(41) H(20) 2.579 .
H(41) H(31) 2.670 .
H(41) H(33) 2.700 .
H(41) H(42) 1.728 .
H(41) H(43) 2.781 .
H(41) H(47) 3.434 .
H(42) Al(1) 3.311 .
H(42) Al(3) 3.320 .
H(42) O(1) 3.019 .
H(42) O(2) 3.466 .
H(42) O(5) 2.045 .
H(42) C(8) 3.170 .
H(42) C(9) 3.177 .
H(42) C(42) 2.064 .
H(42) C(43) 3.331 .
H(42) C(47) 2.541 .
H(42) H(4) 2.481 .
H(42) H(6) 3.154 .
H(42) H(7) 2.524 .
H(42) H(8) 3.120 .
H(42) H(20) 2.796 .
H(42) H(41) 1.728 .
H(42) H(47) 2.281 .
H(42) H(48) 3.281 .
H(43) Al(3) 3.574 .
H(43) F(4) 3.198 4_555
H(43) O(5) 2.892 .
H(43) C(33) 3.159 .
H(43) C(41) 2.732 .
H(43) C(42) 2.132 .
H(43) C(44) 2.095 .
H(43) C(45) 3.319 .
H(43) C(47) 3.351 .
H(43) C(49) 3.300 .
H(43) H(6) 3.251 2_645
H(43) H(21) 2.771 .
H(43) H(31) 3.424 .
H(43) H(33) 2.247 .
H(43) H(41) 2.781 .
H(43) H(44) 2.353 .
H(43) H(51) 2.771 .
H(43) H(53) 3.318 .
H(44) F(4) 2.577 4_555
H(44) C(16) 3.572 4_555
H(44) C(32) 3.212 4_555
H(44) C(42) 3.262 .
H(44) C(43) 2.024 .
H(44) C(45) 2.015 .
H(44) C(46) 3.221 .
H(44) H(5) 3.143 2_645
H(44) H(28) 2.770 4_555
H(44) H(29) 3.160 4_555
H(44) H(30) 3.182 4_555
H(44) H(43) 2.353 .
H(44) H(45) 2.370 .
H(45) C(5) 3.268 4_565
H(45) C(10) 3.412 4_565
H(45) C(32) 3.416 4_555
H(45) C(43) 3.309 .
H(45) C(44) 2.089 .
H(45) C(45) 3.175 3_666
H(45) C(46) 2.060 .
H(45) C(46) 3.303 3_666
H(45) C(47) 3.317 .
H(45) H(3) 2.424 4_565
H(45) H(10) 3.501 4_565
H(45) H(12) 3.552 2_645
H(45) H(12) 2.558 4_565
H(45) H(28) 3.586 4_555
H(45) H(29) 3.342 4_555
H(45) H(30) 2.822 4_555
H(45) H(44) 2.370 .
H(45) H(45) 2.864 3_666
H(45) H(46) 2.393 .
H(45) H(46) 3.065 3_666
H(46) C(5) 3.547 4_565
H(46) C(20) 3.326 2_655
H(46) C(21) 3.040 2_655
H(46) C(42) 3.330 .
H(46) C(44) 3.305 .
H(46) C(45) 2.093 .
H(46) C(47) 2.091 .
H(46) H(3) 3.355 4_565
H(46) H(12) 3.586 4_565
H(46) H(16) 3.149 2_655
H(46) H(17) 2.547 2_655
H(46) H(30) 2.771 2_655
H(46) H(45) 2.393 .
H(46) H(45) 3.065 3_666
H(46) H(47) 2.428 .
H(47) C(21) 3.401 2_655
H(47) C(22) 3.555 2_655
H(47) C(33) 3.328 2_655
H(47) C(41) 2.669 .
H(47) C(42) 2.078 .
H(47) C(43) 3.302 .
H(47) C(45) 3.332 .
H(47) C(46) 2.131 .
H(47) H(7) 3.574 .
H(47) H(8) 3.338 .
H(47) H(17) 3.483 2_655
H(47) H(30) 3.535 2_655
H(47) H(31) 2.830 2_655
H(47) H(32) 2.995 2_655
H(47) H(41) 3.434 .
H(47) H(42) 2.281 .
H(47) H(46) 2.428 .
H(47) H(48) 3.041 .
H(48) Al(3) 2.442 .
H(48) O(5) 3.312 .
H(48) C(9) 3.256 .
H(48) C(22) 3.410 2_655
H(48) C(41) 3.491 .
H(48) C(42) 3.391 .
H(48) C(47) 3.208 .
H(48) H(1) 3.560 4_565
H(48) H(2) 3.526 4_565
H(48) H(7) 2.703 .
H(48) H(8) 3.232 .
H(48) H(9) 3.332 .
H(48) H(18) 2.780 2_655
H(48) H(39) 3.390 2_555
H(48) H(42) 3.281 .
H(48) H(47) 3.041 .
H(48) H(49) 1.551 .
H(48) H(50) 1.551 .
H(48) H(53) 3.473 .
H(49) Al(3) 2.442 .
H(49) C(36) 3.326 .
H(49) C(49) 3.160 .
H(49) H(1) 3.091 4_565
H(49) H(2) 3.351 4_565
H(49) H(18) 3.555 2_655
H(49) H(23) 3.440 2_555
H(49) H(24) 3.384 2_555
H(49) H(35) 3.589 .
H(49) H(36) 3.084 .
H(49) H(39) 2.901 2_555
H(49) H(48) 1.551 .
H(49) H(50) 1.551 .
H(49) H(52) 3.274 .
H(49) H(53) 3.051 .
H(50) Al(3) 2.443 .
H(50) O(4) 3.152 .
H(50) O(5) 3.538 .
H(50) C(9) 2.998 .
H(50) C(34) 3.175 .
H(50) C(35) 3.573 .
H(50) C(36) 3.402 .
H(50) H(7) 2.447 .
H(50) H(8) 3.387 .
H(50) H(9) 2.771 .
H(50) H(35) 2.620 .
H(50) H(36) 2.910 .
H(50) H(39) 3.099 2_555
H(50) H(48) 1.551 .
H(50) H(49) 1.551 .
H(51) Al(3) 2.436 .
H(51) F(3) 3.427 4_555
H(51) F(4) 2.887 4_555
H(51) O(4) 3.428 .
H(51) O(5) 3.212 .
H(51) C(25) 2.890 .
H(51) C(37) 3.472 2_545
H(51) C(43) 3.260 .
H(51) H(21) 2.404 .
H(51) H(22) 2.431 .
H(51) H(37) 2.636 2_545
H(51) H(43) 2.771 .
H(51) H(52) 1.551 .
H(51) H(53) 1.551 .
H(52) Al(3) 2.436 .
H(52) F(3) 3.220 4_555
H(52) O(4) 3.317 .
H(52) C(35) 3.253 .
H(52) C(39) 3.291 .
H(52) C(40) 2.995 .
H(52) C(48) 3.514 .
H(52) H(22) 2.973 .
H(52) H(24) 3.324 2_555
H(52) H(36) 3.546 2_545
H(52) H(37) 3.430 2_545
H(52) H(40) 3.184 .
H(52) H(49) 3.274 .
H(52) H(51) 1.551 .
H(52) H(53) 1.551 .
H(53) Al(3) 2.436 .
H(53) F(3) 2.878 4_555
H(53) F(4) 3.132 4_555
H(53) C(43) 3.317 .
H(53) C(48) 3.234 .
H(53) H(2) 2.843 4_565
H(53) H(24) 3.133 2_555
H(53) H(43) 3.318 .
H(53) H(48) 3.473 .
H(53) H(49) 3.051 .
H(53) H(51) 1.551 .
H(53) H(52) 1.551 .

loop_
_geom_torsion_atom_site_label_1
_geom_torsion_atom_site_label_2
_geom_torsion_atom_site_label_3
_geom_torsion_atom_site_label_4
_geom_torsion
O(1) Al(1) O(2) Al(2) 177.61(5)
O(1) Al(1) O(2) C(18) -24.69(13)
O(2) Al(1) O(1) C(1) 99.82(18)
O(1) Al(1) O(3) Al(2) 25.5(2)
O(1) Al(1) O(3) C(25) 169.7(2)
O(3) Al(1) O(1) C(1) 80.9(3)
O(1) Al(1) O(4) Al(3) -88.32(6)
O(1) Al(1) O(4) C(34) 54.43(14)
O(4) Al(1) O(1) C(1) -87.46(18)
O(1) Al(1) O(5) Al(3) 92.63(7)
O(1) Al(1) O(5) C(41) -62.86(15)
O(5) Al(1) O(1) C(1) -164.16(18)
O(1) Al(1) N(1) C(11) -5.61(14)
O(1) Al(1) N(1) C(12) 167.02(13)
N(1) Al(1) O(1) C(1) 6.02(18)
O(2) Al(1) O(3) Al(2) 6.01(5)
O(2) Al(1) O(3) C(25) 150.19(12)
O(3) Al(1) O(2) Al(2) -6.12(5)
O(3) Al(1) O(2) C(18) 151.59(13)
O(2) Al(1) O(4) Al(3) 54.6(2)
O(2) Al(1) O(4) C(34) -162.7(2)
O(4) Al(1) O(2) Al(2) 34.6(2)
O(4) Al(1) O(2) C(18) -167.7(2)
O(2) Al(1) O(5) Al(3) -173.50(6)
O(2) Al(1) O(5) C(41) 31.01(16)
O(5) Al(1) O(2) Al(2) 84.58(6)
O(5) Al(1) O(2) C(18) -117.72(13)
O(2) Al(1) N(1) C(11) -99.07(14)
O(2) Al(1) N(1) C(12) 73.56(13)
N(1) Al(1) O(2) Al(2) -94.01(6)
N(1) Al(1) O(2) C(18) 63.70(13)
O(3) Al(1) O(4) Al(3) 93.93(6)
O(3) Al(1) O(4) C(34) -123.31(13)
O(4) Al(1) O(3) Al(2) -166.12(5)
O(4) Al(1) O(3) C(25) -21.94(12)
O(3) Al(1) O(5) Al(3) -97.51(6)
O(3) Al(1) O(5) C(41) 107.00(15)
O(5) Al(1) O(3) Al(2) -89.50(5)
O(5) Al(1) O(3) C(25) 54.69(12)
O(3) Al(1) N(1) C(11) -174.81(14)
O(3) Al(1) N(1) C(12) -2.17(13)
N(1) Al(1) O(3) Al(2) 100.31(6)
N(1) Al(1) O(3) C(25) -115.51(12)
O(4) Al(1) O(5) Al(3) -2.99(6)
O(4) Al(1) O(5) C(41) -158.48(16)
O(5) Al(1) O(4) Al(3) 2.95(6)
O(5) Al(1) O(4) C(34) 145.70(14)
O(4) Al(1) N(1) C(11) 90.37(14)
O(4) Al(1) N(1) C(12) -97.00(13)
N(1) Al(1) O(4) Al(3) -176.84(6)
N(1) Al(1) O(4) C(34) -34.09(14)
O(5) Al(1) N(1) C(11) 89.2(4)
O(5) Al(1) N(1) C(12) -98.2(3)
N(1) Al(1) O(5) Al(3) -1.8(4)
N(1) Al(1) O(5) C(41) -157.3(3)
O(2) Al(2) O(3) Al(1) -6.18(5)
O(2) Al(2) O(3) C(25) -151.64(12)
O(3) Al(2) O(2) Al(1) 6.37(5)
O(3) Al(2) O(2) C(18) -152.39(11)
C(32) Al(2) O(2) Al(1) 123.38(8)
C(32) Al(2) O(2) C(18) -35.38(14)
C(33) Al(2) O(2) Al(1) -104.12(9)
C(33) Al(2) O(2) C(18) 97.11(14)
C(32) Al(2) O(3) Al(1) -117.99(9)
C(32) Al(2) O(3) C(25) 96.55(14)
C(33) Al(2) O(3) Al(1) 108.04(9)
C(33) Al(2) O(3) C(25) -37.42(15)
O(4) Al(3) O(5) Al(1) 3.04(6)
O(4) Al(3) O(5) C(41) 158.71(15)
O(5) Al(3) O(4) Al(1) -3.05(6)
O(5) Al(3) O(4) C(34) -150.29(13)
C(48) Al(3) O(4) Al(1) 112.36(9)
C(48) Al(3) O(4) C(34) -34.88(15)
C(49) Al(3) O(4) Al(1) -117.89(9)
C(49) Al(3) O(4) C(34) 94.87(15)
C(48) Al(3) O(5) Al(1) -109.22(8)
C(48) Al(3) O(5) C(41) 46.44(17)
C(49) Al(3) O(5) Al(1) 115.59(8)
C(49) Al(3) O(5) C(41) -88.75(16)
Al(1) O(1) C(1) C(2) -1.2(2)
Al(1) O(1) C(1) C(6) -179.31(14)
Al(1) O(2) C(18) C(19) 150.88(13)
Al(2) O(2) C(18) C(19) -56.0(2)
Al(1) O(3) C(25) C(26) 147.75(12)
Al(2) O(3) C(25) C(26) -75.65(16)
Al(1) O(4) C(34) C(35) 165.92(12)
Al(3) O(4) C(34) C(35) -56.85(18)
Al(1) O(5) C(41) C(42) -170.27(13)
Al(3) O(5) C(41) C(42) 39.9(2)
Al(1) N(1) C(11) C(2) 1.3(2)
Al(1) N(1) C(12) C(13) 77.85(19)
Al(1) N(1) C(12) C(17) -103.59(17)
C(11) N(1) C(12) C(13) -108.86(19)
C(11) N(1) C(12) C(17) 69.7(2)
C(12) N(1) C(11) C(2) -172.02(18)
O(1) C(1) C(2) C(3) 178.75(18)
O(1) C(1) C(2) C(11) -6.3(2)
O(1) C(1) C(6) C(5) -179.11(18)
O(1) C(1) C(6) C(7) 3.5(2)
C(2) C(1) C(6) C(5) 2.7(2)
C(2) C(1) C(6) C(7) -174.67(18)
C(6) C(1) C(2) C(3) -3.1(2)
C(6) C(1) C(2) C(11) 171.88(18)
C(1) C(2) C(3) C(4) 1.1(3)
C(1) C(2) C(11) N(1) 5.9(3)
C(3) C(2) C(11) N(1) -179.01(19)
C(11) C(2) C(3) C(4) -174.1(2)
C(2) C(3) C(4) C(5) 1.1(3)
C(3) C(4) C(5) C(6) -1.4(3)
C(4) C(5) C(6) C(1) -0.5(3)
C(4) C(5) C(6) C(7) 176.9(2)
C(1) C(6) C(7) C(8) 60.2(2)
C(1) C(6) C(7) C(9) -60.9(2)
C(1) C(6) C(7) C(10) 179.9(2)
C(5) C(6) C(7) C(8) -117.1(2)
C(5) C(6) C(7) C(9) 121.9(2)
C(5) C(6) C(7) C(10) 2.6(3)
N(1) C(12) C(13) F(1) 3.4(2)
N(1) C(12) C(13) C(14) -178.55(16)
N(1) C(12) C(17) F(5) -2.5(2)
N(1) C(12) C(17) C(16) 177.17(17)
C(13) C(12) C(17) F(5) 176.17(16)
C(13) C(12) C(17) C(16) -4.2(2)
C(17) C(12) C(13) F(1) -175.24(15)
C(17) C(12) C(13) C(14) 2.8(2)
F(1) C(13) C(14) F(2) 2.1(2)
F(1) C(13) C(14) C(15) 178.73(17)
C(12) C(13) C(14) F(2) -175.96(16)
C(12) C(13) C(14) C(15) 0.6(2)
F(2) C(14) C(15) F(3) -3.6(2)
F(2) C(14) C(15) C(16) 173.64(18)
C(13) C(14) C(15) F(3) 179.85(17)
C(13) C(14) C(15) C(16) -2.9(3)
F(3) C(15) C(16) F(4) 0.0(2)
F(3) C(15) C(16) C(17) 178.82(18)
C(14) C(15) C(16) F(4) -177.17(18)
C(14) C(15) C(16) C(17) 1.6(3)
F(4) C(16) C(17) F(5) 0.5(2)
F(4) C(16) C(17) C(12) -179.13(17)
C(15) C(16) C(17) F(5) -178.30(18)
C(15) C(16) C(17) C(12) 2.0(3)
O(2) C(18) C(19) C(20) 106.5(2)
O(2) C(18) C(19) C(24) -74.7(2)
C(18) C(19) C(20) C(21) 179.6(2)
C(18) C(19) C(24) C(23) -179.4(2)
C(20) C(19) C(24) C(23) -0.6(4)
C(24) C(19) C(20) C(21) 0.8(4)
C(19) C(20) C(21) C(22) -0.8(4)
C(20) C(21) C(22) C(23) 0.5(5)
C(21) C(22) C(23) C(24) -0.2(5)
C(22) C(23) C(24) C(19) 0.3(4)
O(3) C(25) C(26) C(27) -122.8(2)
O(3) C(25) C(26) C(31) 62.0(2)
C(25) C(26) C(27) C(28) -176.8(2)
C(25) C(26) C(31) C(30) 178.1(2)
C(27) C(26) C(31) C(30) 2.7(4)
C(31) C(26) C(27) C(28) -1.4(4)
C(26) C(27) C(28) C(29) -0.7(4)
C(27) C(28) C(29) C(30) 1.7(5)
C(28) C(29) C(30) C(31) -0.4(5)
C(29) C(30) C(31) C(26) -1.9(5)
O(4) C(34) C(35) C(36) 120.12(19)
O(4) C(34) C(35) C(40) -59.6(2)
C(34) C(35) C(36) C(37) 179.58(19)
C(34) C(35) C(40) C(39) 179.56(17)
C(36) C(35) C(40) C(39) -0.2(2)
C(40) C(35) C(36) C(37) -0.7(2)
C(35) C(36) C(37) C(38) 1.3(3)
C(36) C(37) C(38) C(39) -0.9(4)
C(37) C(38) C(39) C(40) 0.0(3)
C(38) C(39) C(40) C(35) 0.5(3)
O(5) C(41) C(42) C(43) 61.1(2)
O(5) C(41) C(42) C(47) -121.9(2)
C(41) C(42) C(43) C(44) 176.4(2)
C(41) C(42) C(47) C(46) -176.24(19)
C(43) C(42) C(47) C(46) 0.9(3)
C(47) C(42) C(43) C(44) -0.7(3)
C(42) C(43) C(44) C(45) -0.1(2)
C(43) C(44) C(45) C(46) 0.8(3)
C(44) C(45) C(46) C(47) -0.6(3)
C(45) C(46) C(47) C(42) -0.2(3)
